data_4112060
loop_
_publ_author_name
'Simin Liu'
'Christian Ruspic'
'Pritam Mukhopadhyay'
'Sriparna Chakrabarti'
'Peter Y. Zavalij'
'Lyle Isaacs'

_publ_section_title
;
 The Cucurbit[n]uril Family: Prime Components for Self-Sorting Systems
;
_journal_name_full 'Journal of the American Chemical Society'
_journal_page_first 15959
_journal_page_last 15967
_journal_paper_doi 10.1021/ja055013x
_journal_volume 127
_journal_year 2005
_chemical_absolute_configuration unk
_chemical_formula_moiety '(C48 H48 N32 O16)2, (C16 H33 N2)2, (I3.33 Cl0.67), 34.63(H2O)'
_chemical_formula_sum 'C128 H231.26 Cl0.67 I3.33 N68 O66.3'
_chemical_formula_weight 4235.48
_chemical_name_common (CB8)2*(ADMHM)2*(I,Cl)4*34H2O
_chemical_name_systematic
;
(CB8)2*(ADMHM)2*(I,Cl)4*34H2O
;
_space_group_IT_number 19
_symmetry_cell_setting orthorhombic
_symmetry_space_group_name_Hall 'P 2ac 2ab'
_symmetry_space_group_name_H-M 'P 21 21 21'
_atom_sites_solution_hydrogens geom
_atom_sites_solution_primary direct
_atom_sites_solution_secondary difmap
_audit_creation_method 'SHELXL-97 & ZCIF'
_cell_angle_alpha 90.00
_cell_angle_beta 90.00
_cell_angle_gamma 90.00
_cell_formula_units_Z 4
_cell_length_a 25.478(3)
_cell_length_b 25.873(3)
_cell_length_c 26.538(3)
_cell_measurement_reflns_used 6903
_cell_measurement_temperature 110(2)
_cell_measurement_theta_max 24.9
_cell_measurement_theta_min 2.2
_cell_volume 17494(4)
_computing_cell_refinement 'SAINT (Bruker, 1999)'
_computing_data_collection 'SMART (Bruker, 1999)'
_computing_data_reduction SAINT
_computing_molecular_graphics 'Platon (Spek, 1990)'
_computing_publication_material SHELXL-97
_computing_structure_refinement 'SHELXL-97 (Sheldrick, 1997)'
_computing_structure_solution 'SHELXS-97 (Sheldrick, 1990)'
_diffrn_ambient_temperature 110(2)
_diffrn_detector 'CCD area detector'
_diffrn_detector_area_resol_mean 8.33
_diffrn_detector_type 'Bruker SmartApex'
_diffrn_measured_fraction_theta_full 0.979
_diffrn_measured_fraction_theta_max 0.979
_diffrn_measurement_details NFRAMES=906,906,667,50
_diffrn_measurement_device_type 'three-circle diffractometer'
_diffrn_measurement_method '\w scans'
_diffrn_measurement_specimen_support 'glass capillary'
_diffrn_orient_matrix_type standard
_diffrn_orient_matrix_UB_11 0.0384572
_diffrn_orient_matrix_UB_12 -0.0067283
_diffrn_orient_matrix_UB_13 -0.0037065
_diffrn_orient_matrix_UB_21 0.0010667
_diffrn_orient_matrix_UB_22 -0.0143557
_diffrn_orient_matrix_UB_23 0.0349707
_diffrn_orient_matrix_UB_31 -0.0077753
_diffrn_orient_matrix_UB_32 -0.0352482
_diffrn_orient_matrix_UB_33 -0.0135352
_diffrn_radiation_monochromator graphite
_diffrn_radiation_source 'fine-focus sealed tube'
_diffrn_radiation_type MoK\a
_diffrn_radiation_wavelength 0.71073
_diffrn_reflns_av_R_equivalents 0.1138
_diffrn_reflns_av_sigmaI/netI 0.1667
_diffrn_reflns_limit_h_max 30
_diffrn_reflns_limit_h_min -30
_diffrn_reflns_limit_k_max 30
_diffrn_reflns_limit_k_min -30
_diffrn_reflns_limit_l_max 31
_diffrn_reflns_limit_l_min -31
_diffrn_reflns_number 101765
_diffrn_reflns_theta_full 25.03
_diffrn_reflns_theta_max 25.03
_diffrn_reflns_theta_min 1.10
_diffrn_source_current 30
_diffrn_source_voltage 50
_diffrn_standards_decay_% 0.07
_exptl_absorpt_coefficient_mu 0.743
_exptl_absorpt_correction_T_max 0.935
_exptl_absorpt_correction_T_min 0.700
_exptl_absorpt_correction_type multi-scan
_exptl_absorpt_process_details 'XPREP (Sheldrick, 1997)'
_exptl_crystal_colour colorless
_exptl_crystal_density_diffrn 1.608
_exptl_crystal_description plate
_exptl_crystal_F_000 8785
_exptl_crystal_id 'Lyle CB8-ADMHM crystal#4 flat'
_exptl_crystal_size_max 0.38
_exptl_crystal_size_mid 0.22
_exptl_crystal_size_min 0.09
_refine_diff_density_max 1.725
_refine_diff_density_min -0.981
_refine_diff_density_rms 0.153
_refine_ls_abs_structure_details '(Flack, 1983)'
_refine_ls_abs_structure_Flack 0.49(2)
_refine_ls_extinction_method none
_refine_ls_goodness_of_fit_ref 1.001
_refine_ls_hydrogen_treatment constr
_refine_ls_matrix_type full
_refine_ls_number_parameters 2430
_refine_ls_number_reflns 29754
_refine_ls_number_restraints 1633
_refine_ls_restrained_S_all 0.997
_refine_ls_R_factor_all 0.1367
_refine_ls_R_factor_gt 0.0862
_refine_ls_shift/su_max 0.001
_refine_ls_shift/su_mean 0.000
_refine_ls_structure_factor_coef Fsqd
_refine_ls_weighting_details 'w=1/[\s^2^(Fo^2^)+(0.08P)^2^+22.P], P=(max(Fo^2^,0)+2Fc^2^)/3'
_refine_ls_weighting_scheme calc
_refine_ls_wR_factor_gt 0.1937
_refine_ls_wR_factor_ref 0.2111
_reflns_Friedel_coverage 0.835
_reflns_number_gt 16693
_reflns_number_total 29754
_reflns_threshold_expression >2sigma(I)
_cod_data_source_file ja055013xsi20050725_042729.cif
_cod_data_source_block 0518
_cod_original_cell_volume 17494(3)
_cod_database_code 4112060
_diffrn_measurement_total_frames-ccd 2529
_diffrn_measurement_frame_width-ccd 0.2
_diffrn_detector_distance-ccd 5.156
_diffrn_measurement_frame_time-ccd 20
_diffrn_measurement_total_time-ccd 16.51
_diffrn_measurement_frame_size-ccd 512

loop_
_symmetry_equiv_pos_as_xyz
'x, y, z'
'-x+1/2, -y, z+1/2'
'-x, y+1/2, -z+1/2'
'x+1/2, -y+1/2, -z'

loop_
_atom_site_label
_atom_site_type_symbol
_atom_site_fract_x
_atom_site_fract_y
_atom_site_fract_z
_atom_site_U_iso_or_equiv
_atom_site_adp_type
_atom_site_occupancy
_atom_site_symmetry_multiplicity
_atom_site_calc_flag
_atom_site_refinement_flags
I1 I 0.50651(3) 0.99893(3) 0.24656(3) 0.02533(19) Uani 1 1 d .
I2 I 0.00132(3) 0.25366(4) 0.74620(3) 0.0311(2) Uani 1 1 d .
I3 I 0.47638(4) 0.82866(4) 0.78590(4) 0.0446(3) Uani 1 1 d .
I4 I 0.50390(7) 1.14951(8) 0.76195(7) 0.0370(7) Uani 0.263(4) 1 d P
Cl4 Cl 0.50390(7) 1.14951(8) 0.76195(7) 0.0370(7) Uani 0.668(6) 1 d P
I5 I 0.5213(5) 1.0716(6) 0.7918(5) 0.038(5) Uani 0.069(3) 1 d PU
O35W O 0.5107(5) 1.0243(6) 0.7921(5) 0.097(5) Uani 0.931(3) 1 d P
N10A N 0.8721(3) 0.8428(4) 0.7898(4) 0.020(2) Uani 1 1 d U
C11A C 0.9083(4) 0.8850(5) 0.7954(4) 0.024(3) Uani 1 1 d U
H11A H 0.9275 0.8923 0.7633 0.029 Uiso 1 1 calc R
N12A N 0.8846(3) 0.9328(4) 0.8169(3) 0.019(2) Uani 1 1 d U
C13A C 0.8802(4) 0.8055(5) 0.8240(4) 0.022(3) Uani 1 1 d U
O13A O 0.8559(3) 0.7647(3) 0.8264(3) 0.028(2) Uani 1 1 d U
C14A C 0.9108(4) 0.9478(5) 0.8593(4) 0.021(3) Uani 1 1 d U
O14A O 0.9037(3) 0.9882(3) 0.8825(3) 0.026(2) Uani 1 1 d U
N15A N 0.9195(3) 0.8196(4) 0.8546(3) 0.018(2) Uani 1 1 d U
C16A C 0.9455(4) 0.8655(5) 0.8369(4) 0.018(3) Uani 1 1 d U
H12A H 0.9815 0.8582 0.8238 0.021 Uiso 1 1 calc R
N17A N 0.9446(4) 0.9086(4) 0.8717(3) 0.022(2) Uani 1 1 d U
C18A C 0.9514(5) 0.7796(5) 0.8798(4) 0.024(3) Uani 1 1 d U
H14A H 0.9878 0.7806 0.8667 0.029 Uiso 1 1 calc R
H13A H 0.9366 0.7450 0.8727 0.029 Uiso 1 1 calc R
C19A C 0.9807(4) 0.9103(5) 0.9144(4) 0.026(3) Uani 1 1 d U
H15A H 1.0159 0.8994 0.9028 0.032 Uiso 1 1 calc R
H16A H 0.9835 0.9464 0.9263 0.032 Uiso 1 1 calc R
N20A N 0.9516(4) 0.7893(4) 0.9357(3) 0.021(2) Uani 1 1 d U
C21A C 0.9859(4) 0.8257(5) 0.9588(4) 0.019(3) Uani 1 1 d U
H21A H 1.0226 0.8230 0.9459 0.023 Uiso 1 1 calc R
N22A N 0.9654(3) 0.8784(4) 0.9555(3) 0.023(2) Uani 1 1 d U
C23A C 0.9275(5) 0.7563(5) 0.9694(5) 0.028(3) Uani 1 1 d U
O23A O 0.8967(3) 0.7211(4) 0.9595(3) 0.035(2) Uani 1 1 d U
C24A C 0.9582(4) 0.9009(5) 1.0026(4) 0.022(3) Uani 1 1 d U
O24A O 0.9484(3) 0.9435(3) 1.0133(3) 0.027(2) Uani 1 1 d U
N25A N 0.9398(4) 0.7725(4) 1.0167(4) 0.027(2) Uani 1 1 d U
C26A C 0.9817(4) 0.8115(4) 1.0154(4) 0.017(3) Uani 1 1 d U
H22A H 1.0155 0.7983 1.0295 0.021 Uiso 1 1 calc R
N27A N 0.9651(4) 0.8621(4) 1.0388(3) 0.027(2) Uani 1 1 d U
C28A C 0.9371(5) 0.7374(5) 1.0587(4) 0.026(3) Uani 1 1 d U
H23A H 0.9731 0.7291 1.0700 0.031 Uiso 1 1 calc R
H24A H 0.9202 0.7049 1.0476 0.031 Uiso 1 1 calc R
C29A C 0.9717(5) 0.8707(5) 1.0912(4) 0.031(3) Uani 1 1 d U
H26A H 0.9720 0.9085 1.0974 0.037 Uiso 1 1 calc R
H25A H 1.0062 0.8569 1.1016 0.037 Uiso 1 1 calc R
N30A N 0.9078(4) 0.7586(4) 1.1006(4) 0.031(3) Uani 1 1 d U
C31A C 0.9348(4) 0.7948(5) 1.1378(4) 0.019(3) Uani 1 1 d U
H31A H 0.9715 0.7837 1.1457 0.023 Uiso 1 1 calc R
N32A N 0.9321(4) 0.8479(4) 1.1219(4) 0.026(3) Uani 1 1 d U
C33A C 0.8690(5) 0.7322(5) 1.1230(5) 0.028(3) Uani 1 1 d U
O33A O 0.8454(3) 0.6956(4) 1.1046(3) 0.039(2) Uani 1 1 d U
C34A C 0.9007(5) 0.8741(6) 1.1531(5) 0.033(3) Uani 1 1 d U
O34A O 0.8967(3) 0.9227(3) 1.1514(3) 0.028(2) Uani 1 1 d U
N35A N 0.8581(4) 0.7540(4) 1.1696(4) 0.029(3) Uani 1 1 d U
C36A C 0.8988(4) 0.7932(5) 1.1840(4) 0.023(3) Uani 1 1 d U
H32A H 0.9181 0.7834 1.2154 0.027 Uiso 1 1 calc R
N37A N 0.8779(3) 0.8449(4) 1.1863(4) 0.024(2) Uani 1 1 d U
C38A C 0.8217(4) 0.7351(4) 1.2045(4) 0.019(3) Uani 1 1 d U
H34A H 0.8392 0.7310 1.2375 0.023 Uiso 1 1 calc R
H33A H 0.8097 0.7005 1.1934 0.023 Uiso 1 1 calc R
C39A C 0.8548(4) 0.8632(5) 1.2329(4) 0.028(3) Uani 1 1 d U
H35A H 0.8715 0.8448 1.2613 0.033 Uiso 1 1 calc R
H36A H 0.8630 0.9004 1.2366 0.033 Uiso 1 1 calc R
N40A N 0.7764(3) 0.7681(4) 1.2107(4) 0.019(2) Uani 1 1 d U
C41A C 0.7746(4) 0.8077(4) 1.2513(4) 0.020(3) Uani 1 1 d U
H41A H 0.7883 0.7944 1.2841 0.024 Uiso 1 1 calc R
N42A N 0.7990(3) 0.8567(4) 1.2366(4) 0.026(2) Uani 1 1 d U
C43A C 0.7284(5) 0.7535(6) 1.1974(5) 0.032(3) Uani 1 1 d U
O43A O 0.7169(3) 0.7188(3) 1.1676(3) 0.029(2) Uani 1 1 d U
C44A C 0.7627(4) 0.8948(5) 1.2277(4) 0.024(3) Uani 1 1 d U
O44A O 0.7731(3) 0.9384(3) 1.2131(3) 0.0194(18) Uani 1 1 d U
N45A N 0.6915(3) 0.7839(4) 1.2197(4) 0.024(2) Uani 1 1 d U
C46A C 0.7157(4) 0.8213(4) 1.2535(4) 0.018(3) Uani 1 1 d U
H42A H 0.7014 0.8189 1.2885 0.022 Uiso 1 1 calc R
N47A N 0.7139(3) 0.8733(4) 1.2341(3) 0.024(2) Uani 1 1 d U
C48A C 0.6352(4) 0.7776(5) 1.2166(5) 0.025(3) Uani 1 1 d U
H44A H 0.6204 0.7806 1.2510 0.030 Uiso 1 1 calc R
H43A H 0.6275 0.7423 1.2043 0.030 Uiso 1 1 calc R
C49A C 0.6701(4) 0.9089(5) 1.2425(4) 0.019(3) Uani 1 1 d U
H46A H 0.6545 0.9018 1.2759 0.023 Uiso 1 1 calc R
H45A H 0.6836 0.9447 1.2428 0.023 Uiso 1 1 calc R
N50A N 0.6086(4) 0.8146(4) 1.1840(4) 0.024(2) Uani 1 1 d U
C51A C 0.5901(4) 0.8633(4) 1.2033(4) 0.017(3) Uani 1 1 d U
H51A H 0.5730 0.8590 1.2370 0.021 Uiso 1 1 calc R
N52A N 0.6297(3) 0.9045(4) 1.2043(3) 0.016(2) Uani 1 1 d U
C53A C 0.5784(4) 0.7994(5) 1.1447(4) 0.017(3) Uani 1 1 d U
O53A O 0.5829(3) 0.7577(3) 1.1237(3) 0.023(2) Uani 1 1 d U
C54A C 0.6200(4) 0.9422(5) 1.1702(4) 0.022(3) Uani 1 1 d U
O54A O 0.6456(3) 0.9804(3) 1.1629(3) 0.0217(19) Uani 1 1 d U
N55A N 0.5475(3) 0.8379(4) 1.1308(3) 0.020(2) Uani 1 1 d U
C56A C 0.5501(4) 0.8811(5) 1.1630(4) 0.021(3) Uani 1 1 d U
H52A H 0.5151 0.8898 1.1779 0.025 Uiso 1 1 calc R
N57A N 0.5778(3) 0.9284(4) 1.1412(3) 0.013(2) Uani 1 1 d U
C58A C 0.5090(4) 0.8324(5) 1.0916(4) 0.018(2) Uani 1 1 d U
H54A H 0.4742 0.8424 1.1052 0.021 Uiso 1 1 calc R
H53A H 0.5070 0.7955 1.0818 0.021 Uiso 1 1 calc R
C59A C 0.5484(5) 0.9629(5) 1.1124(4) 0.026(3) Uani 1 1 d U
H55A H 0.5633 0.9979 1.1173 0.031 Uiso 1 1 calc R
H56A H 0.5122 0.9634 1.1259 0.031 Uiso 1 1 calc R
N60A N 0.5194(3) 0.8634(3) 1.0460(3) 0.015(2) Uani 1 1 d U
C61A C 0.5070(4) 0.9165(5) 1.0396(4) 0.021(3) Uani 1 1 d U
H61A H 0.4707 0.9245 1.0516 0.025 Uiso 1 1 calc R
N62A N 0.5452(4) 0.9536(4) 1.0596(4) 0.025(2) Uani 1 1 d U
C63A C 0.5334(4) 0.8396(5) 1.0020(4) 0.023(3) Uani 1 1 d U
O63A O 0.5439(3) 0.7936(3) 0.9980(3) 0.024(2) Uani 1 1 d U
C64A C 0.5663(4) 0.9848(5) 1.0216(4) 0.025(3) Uani 1 1 d U
O64A O 0.5940(3) 1.0215(3) 1.0285(3) 0.026(2) Uani 1 1 d U
N65A N 0.5328(4) 0.8760(4) 0.9652(3) 0.028(2) Uani 1 1 d U
C66A C 0.5119(4) 0.9234(5) 0.9816(4) 0.023(3) Uani 1 1 d U
H62A H 0.4771 0.9305 0.9657 0.027 Uiso 1 1 calc R
N67A N 0.5480(3) 0.9683(4) 0.9768(3) 0.019(2) Uani 1 1 d U
C68A C 0.5319(4) 0.8607(5) 0.9127(4) 0.028(3) Uani 1 1 d U
H64A H 0.4965 0.8676 0.8989 0.033 Uiso 1 1 calc R
H63A H 0.5382 0.8230 0.9106 0.033 Uiso 1 1 calc R
C69A C 0.5480(4) 0.9997(5) 0.9324(4) 0.024(3) Uani 1 1 d U
H66A H 0.5614 1.0345 0.9412 0.028 Uiso 1 1 calc R
H65A H 0.5114 1.0038 0.9206 0.028 Uiso 1 1 calc R
N70A N 0.5707(4) 0.8872(4) 0.8814(4) 0.032(3) Uani 1 1 d U
C71A C 0.5586(5) 0.9375(5) 0.8610(4) 0.029(3) Uani 1 1 d U
H71A H 0.5207 0.9420 0.8522 0.035 Uiso 1 1 calc R
N72A N 0.5795(3) 0.9791(4) 0.8910(3) 0.014(2) Uani 1 1 d U
C73A C 0.6029(5) 0.8573(6) 0.8519(5) 0.037(4) Uani 1 1 d U
O73A O 0.6157(3) 0.8125(4) 0.8600(3) 0.036(2) Uani 1 1 d U
C74A C 0.6176(4) 1.0060(5) 0.8679(4) 0.024(3) Uani 1 1 d U
O74A O 0.6406(3) 1.0444(4) 0.8864(3) 0.035(2) Uani 1 1 d U
N75A N 0.6226(4) 0.8885(4) 0.8132(4) 0.030(3) Uani 1 1 d U
C76A C 0.5972(4) 0.9407(5) 0.8130(4) 0.022(3) Uani 1 1 d U
H72A H 0.5779 0.9478 0.7809 0.026 Uiso 1 1 calc R
N77A N 0.6315(3) 0.9822(4) 0.8269(3) 0.022(2) Uani 1 1 d U
C78A C 0.6459(4) 0.8692(6) 0.7661(5) 0.035(3) Uani 1 1 d U
H73A H 0.6415 0.8313 0.7639 0.042 Uiso 1 1 calc R
H74A H 0.6278 0.8851 0.7368 0.042 Uiso 1 1 calc R
C79A C 0.6691(4) 1.0038(5) 0.7912(4) 0.024(3) Uani 1 1 d U
H76A H 0.6516 1.0084 0.7582 0.028 Uiso 1 1 calc R
H75A H 0.6802 1.0383 0.8032 0.028 Uiso 1 1 calc R
N80A N 0.7008(3) 0.8823(4) 0.7651(3) 0.022(2) Uani 1 1 d U
C81A C 0.7201(4) 0.9311(5) 0.7485(5) 0.027(3) Uani 1 1 d U
H81A H 0.7044 0.9412 0.7154 0.032 Uiso 1 1 calc R
N82A N 0.7156(3) 0.9716(4) 0.7844(4) 0.023(2) Uani 1 1 d U
C83A C 0.7391(5) 0.8441(5) 0.7692(5) 0.029(3) Uani 1 1 d U
O83A O 0.7346(3) 0.7993(3) 0.7799(3) 0.031(2) Uani 1 1 d U
C84A C 0.7628(4) 0.9887(5) 0.8030(4) 0.024(3) Uani 1 1 d U
O84A O 0.7701(3) 1.0233(3) 0.8322(3) 0.029(2) Uani 1 1 d U
N85A N 0.7866(3) 0.8687(4) 0.7577(3) 0.023(2) Uani 1 1 d U
C86A C 0.7804(4) 0.9220(5) 0.7438(4) 0.021(3) Uani 1 1 d U
H82A H 0.7933 0.9289 0.7088 0.025 Uiso 1 1 calc R
N87A N 0.8007(3) 0.9586(4) 0.7792(4) 0.021(2) Uani 1 1 d U
C88A C 0.8335(4) 0.8385(5) 0.7504(4) 0.022(3) Uani 1 1 d U
H83A H 0.8234 0.8017 0.7471 0.026 Uiso 1 1 calc R
H84A H 0.8500 0.8490 0.7182 0.026 Uiso 1 1 calc R
C89A C 0.8565(4) 0.9691(5) 0.7867(4) 0.020(3) Uani 1 1 d U
H85A H 0.8736 0.9708 0.7533 0.023 Uiso 1 1 calc R
H86A H 0.8600 1.0037 0.8024 0.023 Uiso 1 1 calc R
N10B N 0.4630(3) 0.0878(4) 1.1308(3) 0.021(2) Uani 1 1 d U
C11B C 0.4592(4) 0.1309(5) 1.1674(4) 0.022(3) Uani 1 1 d U
H11B H 0.4934 0.1371 1.1848 0.026 Uiso 1 1 calc R
N12B N 0.4380(3) 0.1776(4) 1.1470(3) 0.025(2) Uani 1 1 d U
C13B C 0.4296(4) 0.0489(5) 1.1389(5) 0.023(3) Uani 1 1 d U
O13B O 0.4232(3) 0.0105(3) 1.1135(3) 0.0225(19) Uani 1 1 d U
C14B C 0.3943(5) 0.1922(5) 1.1702(5) 0.027(3) Uani 1 1 d U
O14B O 0.3698(3) 0.2336(4) 1.1677(3) 0.035(2) Uani 1 1 d U
N15B N 0.3972(3) 0.0638(4) 1.1790(4) 0.020(2) Uani 1 1 d U
C16B C 0.4170(4) 0.1112(5) 1.2044(4) 0.021(3) Uani 1 1 d U
H12B H 0.4317 0.1038 1.2387 0.025 Uiso 1 1 calc R
N17B N 0.3797(3) 0.1531(4) 1.2048(4) 0.022(2) Uani 1 1 d U
C18B C 0.3678(4) 0.0263(5) 1.2055(4) 0.021(3) Uani 1 1 d U
H14B H 0.3805 0.0249 1.2407 0.026 Uiso 1 1 calc R
H13B H 0.3741 -0.0080 1.1901 0.026 Uiso 1 1 calc R
C19B C 0.3368(4) 0.1566(5) 1.2391(4) 0.023(3) Uani 1 1 d U
H16B H 0.3260 0.1932 1.2415 0.027 Uiso 1 1 calc R
H15B H 0.3491 0.1457 1.2728 0.027 Uiso 1 1 calc R
N20B N 0.3109(3) 0.0365(4) 1.2059(4) 0.024(2) Uani 1 1 d U
C21B C 0.2849(4) 0.0731(5) 1.2396(4) 0.018(3) Uani 1 1 d U
H21B H 0.2959 0.0673 1.2753 0.022 Uiso 1 1 calc R
N22B N 0.2913(3) 0.1259(4) 1.2260(3) 0.022(2) Uani 1 1 d U
C23B C 0.2758(4) 0.0047(5) 1.1815(4) 0.018(3) Uani 1 1 d U
O23B O 0.2861(3) -0.0310(3) 1.1532(3) 0.028(2) Uani 1 1 d U
C24B C 0.2439(5) 0.1483(5) 1.2125(5) 0.031(3) Uani 1 1 d U
O24B O 0.2377(3) 0.1942(3) 1.2044(3) 0.029(2) Uani 1 1 d U
N25B N 0.2256(4) 0.0194(4) 1.1951(4) 0.031(3) Uani 1 1 d U
C26B C 0.2266(4) 0.0623(5) 1.2330(4) 0.017(3) Uani 1 1 d U
H22B H 0.2093 0.0524 1.2654 0.020 Uiso 1 1 calc R
N27B N 0.2069(3) 0.1090(4) 1.2134(4) 0.024(2) Uani 1 1 d U
C28B C 0.1809(4) -0.0101(5) 1.1868(4) 0.027(3) Uani 1 1 d U
H24B H 0.1640 -0.0170 1.2197 0.033 Uiso 1 1 calc R
H23B H 0.1918 -0.0438 1.1726 0.033 Uiso 1 1 calc R
C29B C 0.1522(4) 0.1229(5) 1.2152(5) 0.030(3) Uani 1 1 d U
H26B H 0.1493 0.1610 1.2152 0.036 Uiso 1 1 calc R
H25B H 0.1372 0.1102 1.2473 0.036 Uiso 1 1 calc R
N30B N 0.1427(3) 0.0123(4) 1.1539(3) 0.020(2) Uani 1 1 d U
C31B C 0.1048(4) 0.0462(5) 1.1745(4) 0.018(3) Uani 1 1 d U
H31B H 0.0916 0.0348 1.2082 0.022 Uiso 1 1 calc R
N32B N 0.1207(4) 0.1024(4) 1.1733(4) 0.028(3) Uani 1 1 d U
C33B C 0.1277(5) -0.0087(6) 1.1122(5) 0.035(3) Uani 1 1 d U
O33B O 0.1509(3) -0.0438(4) 1.0872(3) 0.034(2) Uani 1 1 d U
C34B C 0.0932(5) 0.1321(6) 1.1425(5) 0.035(3) Uani 1 1 d U
O34B O 0.0986(3) 0.1791(4) 1.1350(3) 0.038(2) Uani 1 1 d U
N35B N 0.0811(4) 0.0114(4) 1.0971(4) 0.027(2) Uani 1 1 d U
C36B C 0.0601(4) 0.0482(5) 1.1329(4) 0.022(3) Uani 1 1 d U
H32B H 0.0255 0.0368 1.1466 0.026 Uiso 1 1 calc R
N37B N 0.0587(4) 0.1002(4) 1.1166(4) 0.024(2) Uani 1 1 d U
C38B C 0.0467(4) -0.0123(5) 1.0591(4) 0.029(3) Uani 1 1 d U
H33B H 0.0611 -0.0466 1.0503 0.034 Uiso 1 1 calc R
H34B H 0.0117 -0.0178 1.0743 0.034 Uiso 1 1 calc R
C39B C 0.0154(5) 0.1210(5) 1.0865(4) 0.033(3) Uani 1 1 d U
H35B H 0.0147 0.1592 1.0895 0.039 Uiso 1 1 calc R
H36B H -0.0183 0.1074 1.0993 0.039 Uiso 1 1 calc R
N40B N 0.0404(3) 0.0167(4) 1.0142(3) 0.019(2) Uani 1 1 d U
C41B C 0.0011(5) 0.0614(5) 1.0115(4) 0.028(3) Uani 1 1 d U
H41B H -0.0342 0.0524 1.0255 0.034 Uiso 1 1 calc R
N42B N 0.0220(4) 0.1061(4) 1.0319(3) 0.028(3) Uani 1 1 d U
C43B C 0.0588(5) 0.0019(6) 0.9681(5) 0.032(3) Uani 1 1 d U
O43B O 0.0873(3) -0.0344(3) 0.9615(3) 0.026(2) Uani 1 1 d U
C44B C 0.0248(5) 0.1459(6) 0.9961(5) 0.037(3) Uani 1 1 d U
O44B O 0.0365(3) 0.1908(4) 1.0027(3) 0.037(2) Uani 1 1 d U
N45B N 0.0378(4) 0.0323(4) 0.9327(3) 0.026(2) Uani 1 1 d U
C46B C 0.0008(5) 0.0692(5) 0.9518(5) 0.036(3) Uani 1 1 d U
H42B H -0.0349 0.0641 0.9371 0.044 Uiso 1 1 calc R
N47B N 0.0173(4) 0.1221(4) 0.9493(3) 0.025(2) Uani 1 1 d U
C48B C 0.0410(5) 0.0236(5) 0.8792(4) 0.031(3) Uani 1 1 d U
H44B H 0.0566 -0.0110 0.8734 0.037 Uiso 1 1 calc R
H43B H 0.0049 0.0228 0.8654 0.037 Uiso 1 1 calc R
C49B C 0.0065(5) 0.1556(5) 0.9052(4) 0.032(3) Uani 1 1 d U
H45B H -0.0290 0.1479 0.8921 0.039 Uiso 1 1 calc R
H46B H 0.0071 0.1922 0.9160 0.039 Uiso 1 1 calc R
N50B N 0.0704(3) 0.0604(4) 0.8518(3) 0.014(2) Uani 1 1 d U
C51B C 0.0462(5) 0.1081(5) 0.8312(5) 0.031(3) Uani 1 1 d U
H51B H 0.0111 0.1012 0.8157 0.037 Uiso 1 1 calc R
N52B N 0.0443(3) 0.1484(4) 0.8655(3) 0.024(2) Uani 1 1 d U
C53B C 0.1142(5) 0.0484(5) 0.8254(5) 0.027(3) Uani 1 1 d U
O53B O 0.1413(3) 0.0089(3) 0.8341(3) 0.025(2) Uani 1 1 d U
C54B C 0.0783(5) 0.1884(5) 0.8519(5) 0.030(3) Uani 1 1 d U
O54B O 0.0809(3) 0.2295(4) 0.8743(3) 0.040(2) Uani 1 1 d U
N55B N 0.1267(3) 0.0856(4) 0.7934(4) 0.024(2) Uani 1 1 d U
C56B C 0.0873(4) 0.1272(5) 0.7911(4) 0.026(3) Uani 1 1 d U
H52B H 0.0715 0.1306 0.7567 0.031 Uiso 1 1 calc R
N57B N 0.1043(4) 0.1747(4) 0.8101(4) 0.025(2) Uani 1 1 d U
C58B C 0.1683(4) 0.0836(5) 0.7574(5) 0.029(3) Uani 1 1 d U
H54B H 0.1543 0.0939 0.7241 0.035 Uiso 1 1 calc R
H53B H 0.1807 0.0474 0.7546 0.035 Uiso 1 1 calc R
C59B C 0.1323(4) 0.2121(5) 0.7795(5) 0.028(3) Uani 1 1 d U
H55B H 0.1215 0.2079 0.7439 0.034 Uiso 1 1 calc R
H56B H 0.1222 0.2473 0.7903 0.034 Uiso 1 1 calc R
N60B N 0.2129(3) 0.1168(4) 0.7699(3) 0.019(2) Uani 1 1 d U
C61B C 0.2166(4) 0.1703(5) 0.7521(5) 0.027(3) Uani 1 1 d U
H61B H 0.2081 0.1735 0.7155 0.032 Uiso 1 1 calc R
N62B N 0.1877(4) 0.2072(4) 0.7828(4) 0.029(3) Uani 1 1 d U
C63B C 0.2605(5) 0.0951(6) 0.7799(5) 0.031(3) Uani 1 1 d U
O63B O 0.2718(3) 0.0509(3) 0.7903(3) 0.0241(19) Uani 1 1 d U
C64B C 0.2183(5) 0.2340(6) 0.8130(5) 0.040(4) Uani 1 1 d U
O64B O 0.2034(3) 0.2655(4) 0.8451(4) 0.048(3) Uani 1 1 d U
N65B N 0.2973(4) 0.1335(4) 0.7766(4) 0.026(2) Uani 1 1 d U
C66B C 0.2748(4) 0.1838(5) 0.7636(5) 0.033(3) Uani 1 1 d U
H62B H 0.2928 0.2001 0.7341 0.039 Uiso 1 1 calc R
N67B N 0.2698(4) 0.2196(4) 0.8064(4) 0.028(3) Uani 1 1 d U
C68B C 0.3542(4) 0.1247(5) 0.7790(5) 0.032(3) Uani 1 1 d U
H64B H 0.3611 0.0872 0.7766 0.039 Uiso 1 1 calc R
H63B H 0.3710 0.1416 0.7497 0.039 Uiso 1 1 calc R
C69B C 0.3131(5) 0.2545(5) 0.8192(5) 0.034(3) Uani 1 1 d U
H65B H 0.3306 0.2659 0.7879 0.041 Uiso 1 1 calc R
H66B H 0.2987 0.2856 0.8362 0.041 Uiso 1 1 calc R
N70B N 0.3781(4) 0.1445(4) 0.8253(4) 0.026(3) Uani 1 1 d U
C71B C 0.3927(4) 0.1974(5) 0.8290(4) 0.019(3) Uani 1 1 d U
H71B H 0.4059 0.2114 0.7962 0.023 Uiso 1 1 calc R
N72B N 0.3506(4) 0.2308(4) 0.8513(4) 0.024(2) Uani 1 1 d U
C73B C 0.4067(5) 0.1167(6) 0.8570(5) 0.032(3) Uani 1 1 d U
O73B O 0.4071(3) 0.0677(3) 0.8567(3) 0.030(2) Uani 1 1 d U
C74B C 0.3672(5) 0.2537(6) 0.8954(5) 0.033(3) Uani 1 1 d U
O74B O 0.3416(4) 0.2876(4) 0.9187(4) 0.050(3) Uani 1 1 d U
N75B N 0.4361(4) 0.1454(4) 0.8864(4) 0.027(3) Uani 1 1 d U
C76B C 0.4340(4) 0.1994(5) 0.8696(4) 0.020(3) Uani 1 1 d U
H72B H 0.4686 0.2122 0.8569 0.024 Uiso 1 1 calc R
N77B N 0.4118(4) 0.2330(4) 0.9097(3) 0.024(2) Uani 1 1 d U
C78B C 0.4823(4) 0.1254(5) 0.9123(4) 0.028(3) Uani 1 1 d U
H74B H 0.5142 0.1404 0.8967 0.034 Uiso 1 1 calc R
H73B H 0.4838 0.0875 0.9078 0.034 Uiso 1 1 calc R
C79B C 0.4460(5) 0.2584(5) 0.9459(4) 0.032(3) Uani 1 1 d U
H76B H 0.4791 0.2687 0.9292 0.038 Uiso 1 1 calc R
H75B H 0.4287 0.2900 0.9588 0.038 Uiso 1 1 calc R
N80B N 0.4825(4) 0.1372(4) 0.9663(3) 0.021(2) Uani 1 1 d U
C81B C 0.4991(5) 0.1879(5) 0.9876(4) 0.026(3) Uani 1 1 d U
H81B H 0.5321 0.2016 0.9720 0.031 Uiso 1 1 calc R
N82B N 0.4574(4) 0.2241(4) 0.9874(4) 0.032(3) Uani 1 1 d U
C83B C 0.4753(5) 0.0996(5) 1.0012(5) 0.028(3) Uani 1 1 d U
O83B O 0.4657(3) 0.0546(3) 0.9919(3) 0.026(2) Uani 1 1 d U
C84B C 0.4466(5) 0.2408(6) 1.0351(5) 0.034(3) Uani 1 1 d U
O84B O 0.4172(3) 0.2758(4) 1.0477(3) 0.035(2) Uani 1 1 d U
N85B N 0.4882(4) 0.1210(4) 1.0474(3) 0.028(2) Uani 1 1 d U
C86B C 0.5052(5) 0.1748(5) 1.0429(4) 0.028(3) Uani 1 1 d U
H82B H 0.5428 0.1783 1.0534 0.034 Uiso 1 1 calc R
N87B N 0.4739(4) 0.2105(4) 1.0691(3) 0.026(2) Uani 1 1 d U
C88B C 0.5016(4) 0.0879(5) 1.0895(4) 0.024(3) Uani 1 1 d U
H84B H 0.5360 0.0991 1.1032 0.029 Uiso 1 1 calc R
H83B H 0.5058 0.0521 1.0770 0.029 Uiso 1 1 calc R
C89B C 0.4707(4) 0.2170(4) 1.1236(4) 0.019(3) Uani 1 1 d U
H85B H 0.5064 0.2154 1.1382 0.023 Uiso 1 1 calc R
H86B H 0.4559 0.2516 1.1313 0.023 Uiso 1 1 calc R
C1C C 0.2683(6) 0.1925(6) 0.0425(6) 0.053(4) Uani 1 1 d U
C2C C 0.2363(5) 0.1744(6) -0.0025(5) 0.037(3) Uani 1 1 d U
H1C H 0.2426 0.1972 -0.0319 0.045 Uiso 1 1 calc R
H2C H 0.1983 0.1751 0.0056 0.045 Uiso 1 1 calc R
C3C C 0.2548(4) 0.1164(5) -0.0149(4) 0.023(3) Uani 1 1 d U
C4C C 0.3274(6) 0.1956(6) 0.0255(6) 0.056(4) Uani 1 1 d U
H4C H 0.3313 0.2210 -0.0021 0.067 Uiso 1 1 calc R
H3C H 0.3495 0.2069 0.0541 0.067 Uiso 1 1 calc R
C5C C 0.3450(6) 0.1426(6) 0.0076(6) 0.056(4) Uani 1 1 d U
H5C H 0.3825 0.1436 -0.0035 0.067 Uiso 1 1 calc R
C6C C 0.3091(6) 0.1189(7) -0.0347(6) 0.060(5) Uani 1 1 d U
H6C H 0.3104 0.1407 -0.0652 0.073 Uiso 1 1 calc R
H7C H 0.3216 0.0838 -0.0436 0.073 Uiso 1 1 calc R
C7C C 0.2624(6) 0.1566(6) 0.0894(6) 0.058(5) Uani 1 1 d U
H9C H 0.2251 0.1537 0.0993 0.070 Uiso 1 1 calc R
H8C H 0.2825 0.1707 0.1183 0.070 Uiso 1 1 calc R
C8C C 0.2850(5) 0.1017(6) 0.0732(5) 0.047(4) Uani 1 1 d U
H10C H 0.2842 0.0770 0.1022 0.056 Uiso 1 1 calc R
C9C C 0.2489(6) 0.0822(6) 0.0295(5) 0.045(4) Uani 1 1 d U
H12C H 0.2585 0.0464 0.0203 0.054 Uiso 1 1 calc R
H11C H 0.2118 0.0823 0.0407 0.054 Uiso 1 1 calc R
C10C C 0.3389(6) 0.1088(7) 0.0549(6) 0.057(5) Uani 1 1 d U
H14C H 0.3540 0.0744 0.0477 0.069 Uiso 1 1 calc R
H13C H 0.3599 0.1244 0.0824 0.069 Uiso 1 1 calc R
N1C N 0.2478(4) 0.2519(5) 0.0553(4) 0.051(3) Uani 1 1 d U
C11C C 0.2404(5) 0.2827(5) 0.0078(5) 0.041(4) Uani 1 1 d U
H15C H 0.2092 0.2704 -0.0101 0.061 Uiso 1 1 calc R
H17C H 0.2714 0.2786 -0.0138 0.061 Uiso 1 1 calc R
H16C H 0.2360 0.3193 0.0163 0.061 Uiso 1 1 calc R
C12C C 0.1949(6) 0.2490(7) 0.0829(6) 0.066(5) Uani 1 1 d U
H20C H 0.1829 0.2840 0.0910 0.099 Uiso 1 1 calc R
H19C H 0.1992 0.2291 0.1141 0.099 Uiso 1 1 calc R
H18C H 0.1690 0.2319 0.0613 0.099 Uiso 1 1 calc R
C13C C 0.2889(7) 0.2794(8) 0.0930(7) 0.082(6) Uani 1 1 d U
H21C H 0.3101 0.3044 0.0742 0.123 Uiso 1 1 calc R
H23C H 0.3119 0.2532 0.1079 0.123 Uiso 1 1 calc R
H22C H 0.2696 0.2974 0.1198 0.123 Uiso 1 1 calc R
N2C N 0.2192(5) 0.0971(5) -0.0595(5) 0.050(3) Uani 1 1 d U
C21C C 0.1659(6) 0.0829(7) -0.0378(6) 0.069(5) Uani 1 1 d U
H24C H 0.1434 0.0692 -0.0647 0.103 Uiso 1 1 calc R
H26C H 0.1495 0.1138 -0.0233 0.103 Uiso 1 1 calc R
H25C H 0.1703 0.0567 -0.0116 0.103 Uiso 1 1 calc R
C22C C 0.2110(7) 0.1361(7) -0.1007(5) 0.065(5) Uani 1 1 d U
H28C H 0.2452 0.1487 -0.1126 0.098 Uiso 1 1 calc R
H27C H 0.1904 0.1652 -0.0877 0.098 Uiso 1 1 calc R
H29C H 0.1922 0.1199 -0.1288 0.098 Uiso 1 1 calc R
C23C C 0.2410(6) 0.0493(6) -0.0823(6) 0.058(4) Uani 1 1 d U
H32C H 0.2159 0.0354 -0.1068 0.086 Uiso 1 1 calc R
H30C H 0.2472 0.0237 -0.0558 0.086 Uiso 1 1 calc R
H31C H 0.2741 0.0574 -0.0992 0.086 Uiso 1 1 calc R
C1D C 0.2218(5) 0.7134(5) -0.0214(5) 0.031(3) Uani 1 1 d U
C2D C 0.2352(5) 0.6806(5) 0.0255(4) 0.028(3) Uani 1 1 d U
H1D H 0.2623 0.6985 0.0457 0.034 Uiso 1 1 calc R
H2D H 0.2035 0.6766 0.0467 0.034 Uiso 1 1 calc R
C3D C 0.2552(5) 0.6275(6) 0.0098(5) 0.037(4) Uani 1 1 d U
C4D C 0.1767(6) 0.6835(6) -0.0533(6) 0.054(4) Uani 1 1 d U
H11D H 0.1444 0.6799 -0.0329 0.064 Uiso 1 1 calc R
H12D H 0.1682 0.7028 -0.0844 0.064 Uiso 1 1 calc R
C5D C 0.1994(6) 0.6300(6) -0.0662(6) 0.053(4) Uani 1 1 d U
H10D H 0.1723 0.6109 -0.0861 0.063 Uiso 1 1 calc R
C6D C 0.2120(6) 0.5981(6) -0.0197(5) 0.052(4) Uani 1 1 d U
H9D H 0.2248 0.5634 -0.0297 0.063 Uiso 1 1 calc R
H8D H 0.1803 0.5939 0.0014 0.063 Uiso 1 1 calc R
C7D C 0.2729(5) 0.7186(6) -0.0506(6) 0.046(4) Uani 1 1 d U
H7D H 0.3005 0.7341 -0.0291 0.056 Uiso 1 1 calc R
H6D H 0.2679 0.7406 -0.0807 0.056 Uiso 1 1 calc R
C8D C 0.2888(7) 0.6615(7) -0.0667(6) 0.069(5) Uani 1 1 d U
H5D H 0.3203 0.6645 -0.0889 0.082 Uiso 1 1 calc R
C9D C 0.3058(6) 0.6312(6) -0.0203(5) 0.049(4) Uani 1 1 d U
H4D H 0.3190 0.5965 -0.0295 0.059 Uiso 1 1 calc R
H3D H 0.3332 0.6499 -0.0012 0.059 Uiso 1 1 calc R
C10D C 0.2461(7) 0.6354(7) -0.0979(6) 0.068(5) Uani 1 1 d U
H14D H 0.2379 0.6566 -0.1279 0.082 Uiso 1 1 calc R
H13D H 0.2581 0.6010 -0.1094 0.082 Uiso 1 1 calc R
N1D N 0.2004(4) 0.7675(4) -0.0059(4) 0.034(3) Uani 1 1 d U
C11D C 0.1587(5) 0.7629(6) 0.0372(5) 0.045(4) Uani 1 1 d U
H25D H 0.1363 0.7937 0.0372 0.067 Uiso 1 1 calc R
H24D H 0.1766 0.7599 0.0697 0.067 Uiso 1 1 calc R
H26D H 0.1370 0.7321 0.0315 0.067 Uiso 1 1 calc R
C12D C 0.2454(6) 0.8008(6) 0.0142(6) 0.057(5) Uani 1 1 d U
H28D H 0.2702 0.8079 -0.0131 0.085 Uiso 1 1 calc R
H27D H 0.2634 0.7823 0.0414 0.085 Uiso 1 1 calc R
H29D H 0.2313 0.8334 0.0272 0.085 Uiso 1 1 calc R
C13D C 0.1745(6) 0.7971(6) -0.0499(5) 0.050(4) Uani 1 1 d U
H31D H 0.1684 0.8330 -0.0399 0.076 Uiso 1 1 calc R
H32D H 0.1410 0.7807 -0.0586 0.076 Uiso 1 1 calc R
H30D H 0.1979 0.7963 -0.0793 0.076 Uiso 1 1 calc R
N2D N 0.2656(5) 0.5951(5) 0.0596(4) 0.048(3) Uani 1 1 d U
C21D C 0.2999(7) 0.6243(8) 0.0936(7) 0.092(6) Uani 1 1 d U
H16D H 0.3135 0.6013 0.1198 0.138 Uiso 1 1 calc R
H15D H 0.2800 0.6525 0.1093 0.138 Uiso 1 1 calc R
H17D H 0.3293 0.6388 0.0743 0.138 Uiso 1 1 calc R
C22D C 0.2165(7) 0.5847(9) 0.0880(7) 0.102(7) Uani 1 1 d U
H18D H 0.1925 0.5645 0.0668 0.153 Uiso 1 1 calc R
H20D H 0.1998 0.6174 0.0972 0.153 Uiso 1 1 calc R
H19D H 0.2248 0.5651 0.1186 0.153 Uiso 1 1 calc R
C23D C 0.2938(7) 0.5487(7) 0.0478(6) 0.077(6) Uani 1 1 d U
H22D H 0.3009 0.5295 0.0789 0.115 Uiso 1 1 calc R
H23D H 0.3270 0.5576 0.0314 0.115 Uiso 1 1 calc R
H21D H 0.2726 0.5273 0.0251 0.115 Uiso 1 1 calc R
O1W O 0.5565(4) 0.9948(4) 0.6990(4) 0.078(4) Uani 1 1 d U
O2W O 0.5915(5) 0.9033(5) 0.6599(5) 0.089(4) Uani 1 1 d U
O3W O 0.6133(4) 0.8439(4) 0.3382(4) 0.057(3) Uani 1 1 d U
O4W O 0.4137(4) 0.9026(4) 0.1538(4) 0.051(3) Uani 1 1 d U
O5W O 0.6122(4) 0.1304(5) 0.0061(5) 0.083(4) Uani 1 1 d U
O6W O 0.0883(4) 0.8680(4) 0.0158(4) 0.066(3) Uani 1 1 d U
O7W O 0.0538(4) 0.9299(4) 0.1817(4) 0.064(3) Uani 1 1 d U
O8W O 0.6148(5) 0.0901(5) 0.1573(5) 0.091(4) Uani 1 1 d U
O9W O 0.6043(4) 0.8788(5) 0.4938(5) 0.089(4) Uani 1 1 d U
O10W O 0.1761(4) 0.9195(4) 0.8951(4) 0.060(3) Uani 1 1 d U
O11W O 0.2213(4) 0.8606(5) 0.1467(4) 0.071(4) Uani 1 1 d U
O12W O 0.2632(5) 0.8873(5) 0.8464(4) 0.086(4) Uani 1 1 d U
O13W O 0.2382(5) 0.6207(5) 0.3646(5) 0.091(4) Uani 1 1 d U
O14W O 0.2545(3) 0.7581(4) 0.1340(3) 0.044(3) Uani 1 1 d U
O15W O 0.2067(4) 0.9445(5) 0.9944(4) 0.065(3) Uani 1 1 d U
O16W O 0.0877(3) 0.8544(4) 0.8605(4) 0.049(3) Uani 1 1 d U
O17W O 0.7033(5) 0.0351(5) 0.0068(5) 0.088(4) Uani 1 1 d U
O18W O 0.6471(4) 0.9180(4) 0.4092(4) 0.064(3) Uani 1 1 d U
O19W O 0.0827(6) 0.7809(5) 0.1941(5) 0.094(4) Uani 1 1 d U
O20W O 0.0464(5) 0.6923(5) 0.3219(5) 0.088(4) Uani 1 1 d U
O21W O 0.3321(5) 0.5179(6) 0.9175(6) 0.124(6) Uani 1 1 d U
O22W O 0.6661(6) 0.1563(6) 0.0906(5) 0.113(5) Uani 1 1 d U
O23W O 0.8821(5) 0.8497(5) 0.3983(5) 0.086(4) Uani 1 1 d U
O24W O 0.3720(4) 0.7667(5) 0.4672(4) 0.077(4) Uani 1 1 d U
O25W O 0.3379(4) 0.8450(5) 0.1018(4) 0.074(4) Uani 1 1 d U
O26W O 0.7312(5) 0.0188(7) 0.1065(5) 0.117(5) Uani 1 1 d U
O27W O 0.2446(4) 0.4123(5) 0.0778(5) 0.080(4) Uani 1 1 d U
O28W O 0.1122(4) 0.8535(4) 0.1270(4) 0.059(3) Uani 1 1 d U
O29W O 0.2936(5) 0.9337(5) 0.0538(4) 0.093(4) Uani 1 1 d U
O30W O 0.6475(5) 0.9093(6) 0.5765(6) 0.114(5) Uani 1 1 d U
O31W O 0.3888(6) 0.9689(7) 0.0151(7) 0.137(6) Uani 1 1 d U
O32W O 0.4245(6) 0.9634(7) 0.7997(5) 0.121(6) Uani 1 1 d U
O33W O 0.5892(4) 0.2200(4) 0.8258(4) 0.059(3) Uani 1 1 d U
O34W O 0.3544(8) 0.9136(9) 0.8633(8) 0.119(10) Uani 0.70(3) 1 d PU

loop_
_atom_site_aniso_label
_atom_site_aniso_U_11
_atom_site_aniso_U_22
_atom_site_aniso_U_33
_atom_site_aniso_U_23
_atom_site_aniso_U_13
_atom_site_aniso_U_12
I1 0.0263(3) 0.0235(4) 0.0263(4) -0.0007(4) -0.0008(3) -0.0008(4)
I2 0.0275(4) 0.0426(6) 0.0232(4) -0.0002(4) 0.0010(4) 0.0005(3)
I3 0.0536(5) 0.0338(5) 0.0465(5) -0.0025(5) -0.0031(5) -0.0068(5)
I4 0.0374(11) 0.0294(12) 0.0442(12) -0.0096(9) 0.0097(9) -0.0049(9)
Cl4 0.0374(11) 0.0294(12) 0.0442(12) -0.0096(9) 0.0097(9) -0.0049(9)
I5 0.031(7) 0.043(9) 0.041(7) 0.009(6) -0.025(6) 0.009(6)
O35W 0.107(11) 0.088(12) 0.096(10) 0.039(9) 0.015(9) 0.032(9)
N10A 0.025(4) 0.012(4) 0.024(4) -0.001(3) -0.004(3) -0.001(3)
C11A 0.023(4) 0.024(5) 0.026(4) 0.002(4) 0.001(4) 0.006(4)
N12A 0.020(4) 0.017(4) 0.018(4) -0.003(3) 0.004(3) 0.002(3)
C13A 0.025(4) 0.018(5) 0.023(4) 0.001(4) 0.005(4) 0.000(4)
O13A 0.034(4) 0.020(4) 0.029(4) 0.003(3) 0.001(3) -0.001(3)
C14A 0.025(4) 0.016(5) 0.023(4) 0.004(4) 0.008(4) -0.004(4)
O14A 0.030(3) 0.016(4) 0.031(4) -0.003(3) 0.007(3) 0.001(3)
N15A 0.023(4) 0.013(4) 0.019(4) -0.001(3) 0.000(3) 0.008(3)
C16A 0.019(4) 0.015(5) 0.019(4) 0.006(4) -0.002(3) 0.003(4)
N17A 0.028(4) 0.017(4) 0.021(4) 0.004(3) -0.002(3) 0.001(3)
C18A 0.033(4) 0.017(5) 0.023(4) -0.006(4) 0.002(4) 0.002(4)
C19A 0.028(4) 0.024(5) 0.027(4) 0.003(4) 0.001(4) -0.005(4)
N20A 0.029(4) 0.013(4) 0.021(4) 0.001(3) 0.002(3) 0.006(3)
C21A 0.021(4) 0.016(4) 0.021(4) 0.002(3) 0.000(3) 0.005(3)
N22A 0.029(4) 0.019(4) 0.021(4) 0.008(4) 0.002(3) 0.006(4)
C23A 0.029(5) 0.026(5) 0.030(5) 0.001(4) 0.000(4) 0.009(4)
O23A 0.044(4) 0.025(4) 0.037(4) -0.004(3) -0.001(3) -0.007(3)
C24A 0.025(4) 0.019(5) 0.020(4) 0.003(4) 0.001(4) 0.002(4)
O24A 0.034(4) 0.018(4) 0.030(4) 0.004(3) -0.004(3) -0.002(3)
N25A 0.032(4) 0.022(4) 0.026(4) 0.001(4) 0.001(3) 0.003(4)
C26A 0.014(4) 0.017(5) 0.021(4) -0.001(4) -0.006(3) 0.003(4)
N27A 0.033(4) 0.020(4) 0.027(3) -0.003(3) -0.001(3) 0.004(3)
C28A 0.033(5) 0.019(5) 0.025(4) -0.002(4) 0.003(4) 0.006(4)
C29A 0.037(5) 0.025(5) 0.030(4) 0.001(4) -0.004(4) 0.000(4)
N30A 0.039(4) 0.023(4) 0.030(4) -0.006(4) 0.003(4) -0.004(4)
C31A 0.023(4) 0.014(5) 0.020(4) 0.003(4) -0.002(4) -0.003(4)
N32A 0.033(4) 0.017(4) 0.026(4) 0.001(4) 0.004(3) -0.003(4)
C33A 0.026(4) 0.026(5) 0.031(5) 0.002(4) -0.004(4) -0.003(4)
O33A 0.048(4) 0.028(4) 0.041(4) -0.001(3) 0.001(3) -0.001(3)
C34A 0.036(5) 0.027(5) 0.037(5) -0.004(4) -0.003(4) 0.004(4)
O34A 0.031(3) 0.020(3) 0.033(3) 0.002(3) 0.001(3) 0.005(3)
N35A 0.030(4) 0.026(4) 0.030(4) -0.001(4) 0.004(3) 0.005(4)
C36A 0.027(4) 0.016(5) 0.026(5) -0.004(4) -0.002(4) 0.002(4)
N37A 0.026(4) 0.019(4) 0.027(4) -0.001(4) 0.007(3) 0.002(3)
C38A 0.024(4) 0.013(4) 0.021(4) 0.003(4) -0.001(4) 0.000(4)
C39A 0.029(4) 0.024(5) 0.031(5) -0.005(4) -0.002(4) -0.003(4)
N40A 0.020(4) 0.014(4) 0.023(4) -0.005(3) 0.002(3) 0.003(3)
C41A 0.022(4) 0.018(4) 0.020(4) 0.001(4) 0.001(4) 0.003(3)
N42A 0.026(4) 0.021(4) 0.030(4) 0.003(4) -0.003(3) 0.000(3)
C43A 0.038(5) 0.029(5) 0.028(5) 0.007(4) -0.001(4) 0.000(4)
O43A 0.037(4) 0.019(4) 0.030(4) -0.004(3) 0.002(3) -0.004(3)
C44A 0.023(4) 0.027(5) 0.023(5) -0.005(4) -0.008(4) 0.000(4)
O44A 0.023(3) 0.010(3) 0.025(3) -0.005(3) -0.005(3) -0.001(3)
N45A 0.027(4) 0.020(4) 0.024(4) -0.001(4) 0.003(3) 0.002(3)
C46A 0.021(4) 0.016(4) 0.017(4) 0.006(4) -0.005(4) 0.001(4)
N47A 0.026(4) 0.018(4) 0.026(4) -0.004(4) -0.004(3) 0.006(3)
C48A 0.028(4) 0.022(5) 0.025(4) 0.000(4) 0.001(4) -0.003(4)
C49A 0.017(4) 0.018(5) 0.021(4) -0.004(4) 0.002(4) 0.003(3)
N50A 0.027(4) 0.017(4) 0.027(4) -0.002(4) -0.003(3) -0.001(3)
C51A 0.023(4) 0.014(5) 0.015(4) 0.001(4) 0.006(3) 0.003(4)
N52A 0.015(3) 0.014(4) 0.019(4) -0.006(3) -0.004(3) -0.003(3)
C53A 0.021(4) 0.014(4) 0.018(4) 0.005(3) 0.003(3) -0.006(3)
O53A 0.029(3) 0.016(3) 0.025(3) -0.005(3) 0.003(3) 0.001(3)
C54A 0.027(4) 0.015(5) 0.023(4) -0.006(4) 0.007(4) 0.001(4)
O54A 0.026(3) 0.010(4) 0.029(4) -0.002(3) 0.001(3) -0.002(3)
N55A 0.019(4) 0.016(4) 0.025(4) 0.001(3) 0.000(3) 0.000(3)
C56A 0.026(4) 0.015(5) 0.021(4) 0.001(4) 0.003(4) -0.002(4)
N57A 0.017(4) 0.005(4) 0.019(4) -0.001(3) 0.002(3) 0.001(3)
C58A 0.021(4) 0.016(4) 0.017(4) 0.004(4) 0.000(3) -0.008(4)
C59A 0.030(4) 0.020(5) 0.028(5) 0.002(4) -0.001(4) 0.001(4)
N60A 0.018(3) 0.012(4) 0.015(3) 0.004(3) -0.005(3) -0.008(3)
C61A 0.020(4) 0.018(5) 0.025(4) -0.002(4) -0.001(4) -0.002(4)
N62A 0.029(4) 0.021(4) 0.026(4) 0.001(4) 0.002(3) -0.003(4)
C63A 0.027(4) 0.019(5) 0.023(4) 0.004(4) -0.001(4) 0.000(4)
O63A 0.031(3) 0.016(4) 0.023(3) -0.001(3) -0.002(3) -0.002(3)
C64A 0.026(4) 0.020(5) 0.027(5) 0.004(4) 0.001(4) 0.001(4)
O64A 0.032(3) 0.015(4) 0.030(4) 0.000(3) -0.002(3) -0.003(3)
N65A 0.037(4) 0.020(4) 0.025(4) -0.001(4) 0.004(3) -0.001(4)
C66A 0.025(4) 0.018(5) 0.025(4) 0.002(4) 0.002(4) 0.004(4)
N67A 0.026(4) 0.018(4) 0.014(4) -0.004(3) 0.007(3) -0.007(3)
C68A 0.032(4) 0.024(5) 0.027(4) 0.002(4) 0.000(4) -0.005(4)
C69A 0.029(4) 0.017(5) 0.024(4) 0.005(4) -0.003(3) 0.004(4)
N70A 0.041(4) 0.023(5) 0.033(4) 0.001(4) 0.006(4) -0.001(4)
C71A 0.030(4) 0.025(5) 0.031(5) 0.001(4) 0.000(4) -0.004(4)
N72A 0.019(3) 0.010(3) 0.013(3) 0.004(3) -0.001(3) 0.001(3)
C73A 0.040(5) 0.033(5) 0.040(5) -0.001(4) -0.002(4) -0.001(4)
O73A 0.047(4) 0.020(4) 0.041(4) -0.004(3) -0.002(3) 0.006(3)
C74A 0.021(4) 0.019(5) 0.031(4) 0.001(4) -0.005(4) 0.004(4)
O74A 0.042(4) 0.026(4) 0.037(4) 0.000(3) 0.009(3) -0.007(3)
N75A 0.035(4) 0.024(5) 0.031(4) -0.002(4) 0.008(3) -0.002(4)
C76A 0.022(4) 0.019(5) 0.025(4) 0.005(4) 0.003(4) 0.006(4)
N77A 0.021(4) 0.022(4) 0.024(4) 0.000(3) 0.002(3) 0.002(3)
C78A 0.039(5) 0.029(5) 0.036(5) -0.005(4) 0.007(4) -0.007(4)
C79A 0.027(4) 0.016(4) 0.028(4) 0.004(4) 0.001(4) 0.002(4)
N80A 0.019(4) 0.021(4) 0.027(4) 0.008(4) -0.001(3) 0.005(3)
C81A 0.025(4) 0.027(5) 0.029(5) -0.001(4) 0.006(4) 0.000(4)
N82A 0.022(4) 0.023(4) 0.025(4) 0.006(4) -0.002(3) 0.001(3)
C83A 0.029(4) 0.029(5) 0.027(5) -0.001(4) -0.004(4) -0.003(4)
O83A 0.036(4) 0.021(4) 0.035(4) 0.001(3) 0.001(3) -0.003(3)
C84A 0.025(4) 0.018(5) 0.028(4) 0.002(4) 0.002(4) 0.000(4)
O84A 0.030(4) 0.027(4) 0.030(4) 0.004(3) 0.000(3) 0.005(3)
N85A 0.022(3) 0.019(4) 0.027(4) -0.003(4) 0.001(3) -0.001(3)
C86A 0.022(4) 0.017(5) 0.023(4) 0.000(4) -0.001(4) 0.001(4)
N87A 0.021(4) 0.016(4) 0.026(4) -0.003(3) 0.009(3) 0.000(3)
C88A 0.024(4) 0.018(5) 0.024(4) -0.002(4) -0.002(4) 0.005(4)
C89A 0.022(4) 0.016(4) 0.020(4) 0.003(4) 0.004(4) 0.001(4)
N10B 0.027(4) 0.014(4) 0.022(4) 0.000(3) 0.001(3) 0.008(3)
C11B 0.025(4) 0.018(5) 0.022(4) -0.002(4) -0.005(3) -0.007(4)
N12B 0.028(4) 0.020(4) 0.026(4) -0.003(4) 0.003(3) 0.005(4)
C13B 0.027(4) 0.018(5) 0.025(5) 0.003(4) 0.002(4) 0.006(4)
O13B 0.028(3) 0.015(3) 0.025(3) 0.001(3) 0.002(2) 0.001(3)
C14B 0.032(5) 0.022(5) 0.026(5) -0.002(4) -0.008(4) 0.001(4)
O14B 0.040(4) 0.028(4) 0.037(4) 0.000(3) -0.009(3) 0.005(3)
N15B 0.022(4) 0.014(4) 0.024(4) 0.000(3) -0.005(3) 0.001(3)
C16B 0.018(4) 0.019(5) 0.025(4) 0.000(4) -0.002(4) -0.008(4)
N17B 0.018(4) 0.017(4) 0.030(4) 0.001(3) -0.001(3) -0.003(3)
C18B 0.026(4) 0.018(5) 0.020(4) -0.001(4) 0.000(4) -0.001(4)
C19B 0.025(4) 0.019(4) 0.025(4) -0.006(3) -0.002(3) 0.000(3)
N20B 0.023(4) 0.021(4) 0.028(4) -0.001(4) -0.001(3) 0.002(3)
C21B 0.019(4) 0.018(5) 0.018(4) -0.001(4) -0.001(4) -0.002(4)
N22B 0.022(4) 0.018(4) 0.027(4) -0.006(4) -0.001(3) 0.001(3)
C23B 0.020(4) 0.014(5) 0.020(4) 0.006(4) -0.003(3) 0.000(4)
O23B 0.034(4) 0.017(4) 0.033(4) -0.004(3) 0.000(3) 0.006(3)
C24B 0.032(5) 0.030(5) 0.031(5) -0.001(4) -0.001(4) -0.004(4)
O24B 0.029(3) 0.021(4) 0.037(4) -0.008(3) 0.001(3) 0.004(3)
N25B 0.032(4) 0.024(4) 0.037(4) -0.003(4) -0.005(3) -0.003(4)
C26B 0.018(4) 0.018(5) 0.014(4) 0.001(4) 0.001(3) -0.005(4)
N27B 0.024(4) 0.018(4) 0.032(4) -0.006(4) -0.005(3) -0.009(3)
C28B 0.032(4) 0.019(5) 0.031(5) -0.001(4) 0.003(4) -0.002(4)
C29B 0.030(4) 0.026(5) 0.033(4) -0.004(4) 0.002(4) -0.001(4)
N30B 0.029(4) 0.014(4) 0.017(4) 0.004(3) -0.003(3) 0.004(3)
C31B 0.019(4) 0.016(5) 0.020(4) -0.001(4) -0.001(3) -0.006(4)
N32B 0.030(4) 0.023(4) 0.031(4) -0.006(4) -0.003(3) 0.002(4)
C33B 0.036(4) 0.028(4) 0.040(4) 0.004(3) 0.003(3) -0.004(3)
O33B 0.038(4) 0.024(4) 0.040(4) -0.002(3) -0.004(3) 0.000(3)
C34B 0.035(5) 0.031(5) 0.038(5) 0.003(4) 0.000(4) -0.001(4)
O34B 0.043(4) 0.022(4) 0.048(4) -0.003(4) 0.001(3) -0.002(3)
N35B 0.029(4) 0.020(4) 0.030(4) 0.003(4) -0.008(3) 0.001(4)
C36B 0.025(4) 0.020(5) 0.020(4) 0.000(4) -0.002(4) -0.002(4)
N37B 0.032(4) 0.014(4) 0.025(4) -0.003(3) -0.005(3) -0.001(3)
C38B 0.032(4) 0.024(5) 0.030(5) 0.000(4) 0.000(4) -0.012(4)
C39B 0.034(5) 0.031(5) 0.033(5) 0.005(4) 0.004(4) 0.007(4)
N40B 0.029(4) 0.016(4) 0.012(4) -0.001(3) -0.006(3) -0.002(3)
C41B 0.031(5) 0.028(5) 0.026(4) 0.005(4) -0.003(4) -0.002(4)
N42B 0.041(4) 0.019(4) 0.023(4) 0.000(3) -0.004(4) -0.002(4)
C43B 0.033(4) 0.026(5) 0.037(5) 0.002(4) 0.002(4) 0.000(4)
O43B 0.034(4) 0.015(4) 0.029(4) 0.001(3) 0.001(3) 0.000(3)
C44B 0.040(5) 0.035(5) 0.036(5) 0.003(4) 0.001(4) 0.002(4)
O44B 0.050(4) 0.029(4) 0.033(4) -0.001(3) -0.002(3) 0.001(3)
N45B 0.035(4) 0.024(4) 0.019(4) 0.002(3) 0.000(3) -0.002(4)
C46B 0.039(5) 0.034(5) 0.037(5) 0.004(4) -0.004(4) -0.007(4)
N47B 0.033(4) 0.024(4) 0.020(4) 0.006(3) -0.002(3) -0.004(4)
C48B 0.034(5) 0.026(5) 0.032(5) 0.002(4) 0.005(4) -0.003(4)
C49B 0.036(5) 0.029(5) 0.031(4) 0.002(4) -0.009(4) 0.007(4)
N50B 0.020(4) 0.006(4) 0.017(4) 0.004(3) -0.004(3) -0.003(3)
C51B 0.033(5) 0.028(5) 0.032(5) 0.003(4) -0.006(4) -0.002(4)
N52B 0.030(4) 0.016(4) 0.024(4) 0.007(3) 0.003(3) -0.002(3)
C53B 0.029(4) 0.024(5) 0.028(5) -0.002(4) -0.006(4) -0.008(4)
O53B 0.027(3) 0.014(4) 0.033(4) 0.001(3) -0.004(3) -0.006(3)
C54B 0.033(5) 0.024(5) 0.032(5) -0.004(4) -0.003(4) 0.000(4)
O54B 0.049(4) 0.032(4) 0.038(4) 0.003(4) -0.004(3) -0.003(4)
N55B 0.026(4) 0.022(4) 0.023(4) -0.001(4) -0.001(3) 0.002(3)
C56B 0.028(4) 0.025(5) 0.025(4) 0.002(4) 0.002(4) -0.003(4)
N57B 0.029(4) 0.021(4) 0.027(4) 0.000(4) -0.002(3) 0.002(4)
C58B 0.030(4) 0.026(5) 0.031(5) 0.000(4) 0.001(4) -0.006(4)
C59B 0.026(4) 0.025(5) 0.034(5) 0.004(4) 0.001(4) 0.002(4)
N60B 0.022(4) 0.016(4) 0.020(4) 0.002(3) -0.001(3) 0.003(3)
C61B 0.026(4) 0.026(5) 0.028(5) 0.001(4) 0.001(4) 0.000(4)
N62B 0.030(4) 0.026(4) 0.032(4) 0.002(4) -0.004(4) -0.003(4)
C63B 0.033(5) 0.032(5) 0.029(5) -0.003(4) 0.001(4) 0.001(4)
O63B 0.030(3) 0.016(4) 0.026(4) -0.003(3) 0.001(3) 0.001(3)
C64B 0.041(5) 0.034(5) 0.045(5) 0.002(4) 0.000(4) 0.003(4)
O64B 0.045(4) 0.040(5) 0.059(4) -0.002(4) -0.004(4) 0.003(4)
N65B 0.030(4) 0.015(4) 0.034(4) -0.001(4) -0.003(3) -0.001(3)
C66B 0.033(5) 0.032(5) 0.033(5) -0.002(4) -0.002(4) -0.002(4)
N67B 0.028(4) 0.022(4) 0.034(4) -0.005(4) -0.001(3) 0.001(4)
C68B 0.033(4) 0.029(5) 0.034(5) -0.003(4) 0.002(4) 0.000(4)
C69B 0.034(5) 0.028(5) 0.040(5) 0.003(4) -0.001(4) 0.002(4)
N70B 0.028(4) 0.021(4) 0.030(4) -0.001(4) -0.003(3) -0.005(4)
C71B 0.022(4) 0.015(5) 0.021(4) 0.002(4) 0.002(4) -0.006(4)
N72B 0.029(4) 0.019(4) 0.025(4) 0.001(3) -0.002(3) 0.000(3)
C73B 0.034(5) 0.027(5) 0.034(5) 0.004(4) 0.000(4) 0.001(4)
O73B 0.035(4) 0.016(4) 0.038(4) 0.002(3) -0.003(3) 0.002(3)
C74B 0.034(5) 0.030(5) 0.034(5) 0.002(4) 0.005(4) -0.001(4)
O74B 0.057(4) 0.044(5) 0.048(4) -0.002(4) 0.002(4) 0.003(4)
N75B 0.032(4) 0.019(4) 0.030(4) 0.001(4) 0.005(3) 0.005(4)
C76B 0.026(4) 0.017(5) 0.017(4) 0.005(4) 0.003(4) 0.000(4)
N77B 0.031(4) 0.019(4) 0.022(4) 0.001(3) 0.004(3) 0.006(3)
C78B 0.035(4) 0.026(5) 0.023(4) 0.001(4) 0.002(4) 0.007(4)
C79B 0.037(5) 0.028(5) 0.030(5) -0.002(4) -0.002(4) 0.002(4)
N80B 0.029(4) 0.012(4) 0.021(4) -0.001(3) -0.003(3) 0.000(3)
C81B 0.031(4) 0.026(5) 0.021(4) -0.001(4) 0.001(4) 0.000(4)
N82B 0.042(4) 0.025(5) 0.029(4) 0.008(4) -0.004(4) 0.004(4)
C83B 0.031(4) 0.025(5) 0.029(5) -0.002(4) 0.002(4) -0.003(4)
O83B 0.031(4) 0.019(4) 0.028(4) 0.005(3) 0.000(3) 0.001(3)
C84B 0.037(5) 0.032(5) 0.034(5) 0.003(4) 0.001(4) 0.007(4)
O84B 0.046(4) 0.029(4) 0.031(4) 0.004(3) 0.000(3) 0.008(3)
N85B 0.036(4) 0.024(4) 0.025(4) 0.006(4) 0.003(3) 0.005(4)
C86B 0.034(5) 0.022(5) 0.029(4) 0.004(4) -0.002(4) -0.004(4)
N87B 0.039(4) 0.016(4) 0.024(4) 0.004(3) 0.001(3) 0.006(4)
C88B 0.027(4) 0.021(5) 0.024(4) 0.002(4) 0.006(4) 0.004(4)
C89B 0.028(4) 0.014(4) 0.016(4) -0.003(4) 0.002(4) -0.004(4)
C1C 0.067(9) 0.029(8) 0.064(9) 0.004(7) 0.003(7) 0.009(7)
C2C 0.040(7) 0.029(8) 0.042(7) -0.010(7) 0.020(6) -0.010(6)
C3C 0.029(6) 0.011(7) 0.030(6) -0.008(5) 0.005(5) 0.005(5)
C4C 0.060(8) 0.048(9) 0.060(9) 0.000(8) 0.004(7) -0.010(8)
C5C 0.052(8) 0.040(9) 0.076(9) 0.000(8) -0.001(7) 0.008(7)
C6C 0.062(8) 0.046(10) 0.074(9) -0.010(8) 0.004(7) 0.002(8)
C7C 0.082(9) 0.038(9) 0.054(8) -0.005(7) -0.017(8) 0.023(8)
C8C 0.054(8) 0.045(9) 0.041(8) 0.003(7) -0.018(7) -0.002(7)
C9C 0.067(9) 0.024(8) 0.043(8) -0.013(7) -0.004(7) 0.000(7)
C10C 0.068(9) 0.056(10) 0.048(8) -0.008(8) -0.013(7) 0.006(8)
N1C 0.048(7) 0.054(8) 0.051(7) -0.038(6) -0.021(5) 0.009(6)
C11C 0.053(8) 0.011(7) 0.058(8) 0.000(6) 0.007(7) 0.007(6)
C12C 0.057(9) 0.070(11) 0.072(9) -0.007(9) 0.003(8) 0.001(8)
C13C 0.081(10) 0.080(12) 0.085(11) 0.007(9) -0.019(9) 0.020(9)
N2C 0.068(7) 0.028(7) 0.054(7) -0.002(6) 0.011(6) -0.013(6)
C21C 0.059(9) 0.069(11) 0.078(10) -0.006(9) 0.017(8) -0.012(8)
C22C 0.091(10) 0.051(10) 0.053(8) -0.012(8) -0.018(8) 0.006(8)
C23C 0.084(9) 0.039(9) 0.050(8) -0.010(7) -0.004(8) -0.005(8)
C1D 0.038(7) 0.027(7) 0.029(7) 0.006(6) 0.003(5) 0.004(6)
C2D 0.042(6) 0.010(7) 0.033(7) 0.003(5) -0.018(5) 0.001(5)
C3D 0.056(7) 0.012(6) 0.043(8) 0.006(6) 0.017(7) 0.006(6)
C4D 0.069(9) 0.031(9) 0.061(9) 0.003(7) -0.020(7) -0.010(7)
C5D 0.069(9) 0.030(8) 0.059(8) -0.004(7) -0.019(7) 0.019(8)
C6D 0.082(9) 0.017(7) 0.057(9) -0.007(7) -0.015(8) 0.008(7)
C7D 0.051(8) 0.034(8) 0.054(8) 0.021(7) 0.014(7) 0.003(7)
C8D 0.087(10) 0.077(11) 0.041(8) 0.021(8) 0.022(7) 0.038(9)
C9D 0.066(8) 0.037(9) 0.044(8) 0.009(7) 0.013(7) 0.004(7)
C10D 0.109(11) 0.044(10) 0.051(8) 0.014(8) 0.007(8) 0.023(9)
N1D 0.041(6) 0.030(7) 0.031(6) -0.001(5) -0.014(5) 0.003(5)
C11D 0.056(8) 0.051(9) 0.028(7) -0.004(6) 0.008(6) 0.016(7)
C12D 0.079(9) 0.025(8) 0.065(9) -0.018(7) -0.009(8) -0.003(7)
C13D 0.077(9) 0.038(9) 0.036(7) -0.021(7) -0.017(7) 0.025(7)
N2D 0.062(7) 0.037(7) 0.046(7) 0.006(6) -0.005(6) 0.027(6)
C21D 0.111(11) 0.080(12) 0.085(10) -0.001(10) -0.055(9) 0.008(10)
C22D 0.100(11) 0.125(14) 0.082(11) 0.050(10) 0.021(10) 0.015(10)
C23D 0.093(10) 0.066(11) 0.071(10) 0.036(9) 0.022(9) 0.031(9)
O1W 0.104(8) 0.034(7) 0.097(8) 0.012(6) -0.003(6) 0.007(6)
O2W 0.119(9) 0.072(9) 0.076(8) 0.008(7) -0.043(7) -0.007(7)
O3W 0.073(6) 0.038(7) 0.059(6) -0.006(5) 0.009(5) 0.005(5)
O4W 0.056(6) 0.034(6) 0.062(6) -0.008(5) -0.004(5) -0.001(5)
O5W 0.073(7) 0.075(9) 0.101(8) -0.005(7) 0.020(6) 0.009(7)
O6W 0.079(7) 0.035(7) 0.085(7) -0.008(6) 0.016(6) 0.000(6)
O7W 0.077(7) 0.032(6) 0.083(7) -0.011(6) 0.014(6) 0.008(5)
O8W 0.102(8) 0.056(8) 0.115(9) -0.014(7) -0.031(7) 0.001(7)
O9W 0.063(7) 0.074(9) 0.129(9) 0.010(8) 0.023(7) 0.019(6)
O10W 0.079(7) 0.038(7) 0.062(6) 0.011(5) -0.015(6) -0.009(5)
O11W 0.071(7) 0.060(8) 0.082(7) 0.020(6) 0.004(6) 0.000(6)
O12W 0.158(10) 0.041(7) 0.061(7) 0.011(6) 0.024(7) 0.050(7)
O13W 0.117(8) 0.061(8) 0.094(8) 0.007(7) -0.004(7) 0.012(7)
O14W 0.051(5) 0.039(6) 0.043(5) -0.001(5) -0.021(4) 0.007(5)
O15W 0.056(6) 0.071(8) 0.068(7) 0.015(6) 0.015(5) 0.016(6)
O16W 0.052(5) 0.026(6) 0.067(6) -0.003(5) -0.005(5) 0.004(5)
O17W 0.072(7) 0.062(8) 0.129(9) 0.006(7) 0.007(7) 0.003(6)
O18W 0.070(6) 0.045(7) 0.076(7) 0.000(6) -0.011(6) 0.021(5)
O19W 0.153(10) 0.039(7) 0.090(8) -0.010(6) -0.019(8) -0.025(7)
O20W 0.099(8) 0.047(7) 0.118(9) 0.047(7) 0.036(7) 0.015(6)
O21W 0.119(9) 0.080(10) 0.174(11) -0.009(9) 0.066(9) 0.011(8)
O22W 0.151(10) 0.067(10) 0.121(9) 0.000(8) -0.003(8) -0.007(8)
O23W 0.100(8) 0.033(7) 0.125(9) -0.001(7) 0.030(7) -0.002(6)
O24W 0.065(7) 0.075(9) 0.090(8) -0.002(7) 0.008(6) -0.013(6)
O25W 0.065(6) 0.067(8) 0.091(8) -0.022(7) -0.001(6) 0.002(6)
O26W 0.115(9) 0.115(11) 0.120(10) 0.012(9) 0.004(8) -0.027(8)
O27W 0.077(7) 0.055(8) 0.107(9) -0.023(7) 0.001(7) -0.005(6)
O28W 0.091(7) 0.034(6) 0.053(6) 0.001(5) 0.002(5) 0.011(6)
O29W 0.108(8) 0.096(10) 0.075(8) -0.019(7) -0.027(7) 0.054(7)
O30W 0.112(9) 0.083(10) 0.149(11) 0.020(8) 0.033(8) -0.016(8)
O31W 0.099(9) 0.116(12) 0.198(12) -0.018(10) -0.028(9) -0.003(8)
O32W 0.132(10) 0.143(12) 0.087(9) -0.007(9) 0.038(8) -0.020(9)
O33W 0.109(8) 0.011(5) 0.057(6) -0.015(5) -0.018(6) 0.007(5)
O34W 0.114(14) 0.115(15) 0.127(14) 0.015(11) -0.014(10) -0.002(10)

loop_
_atom_type_symbol
_atom_type_description
_atom_type_scat_dispersion_real
_atom_type_scat_dispersion_imag
_atom_type_scat_source
C C 0.0033 0.0016 'International Tables Vol C Tables 4.2.6.8 and 6.1.1.4'
H H 0.0000 0.0000 'International Tables Vol C Tables 4.2.6.8 and 6.1.1.4'
N N 0.0061 0.0033 'International Tables Vol C Tables 4.2.6.8 and 6.1.1.4'
O O 0.0106 0.0060 'International Tables Vol C Tables 4.2.6.8 and 6.1.1.4'
I I -0.4742 1.8119 'International Tables Vol C Tables 4.2.6.8 and 6.1.1.4'
Cl Cl 0.1484 0.1585 'International Tables Vol C Tables 4.2.6.8 and 6.1.1.4'

loop_
_geom_angle_atom_site_label_1
_geom_angle_atom_site_label_2
_geom_angle_atom_site_label_3
_geom_angle
_geom_angle_site_symmetry_1
_geom_angle_site_symmetry_3
O35W I5 I4 148.0(10) . .
C13A N10A C11A 112.3(9) . .
C13A N10A C88A 122.6(10) . .
C11A N10A C88A 124.9(10) . .
N10A C11A N12A 114.3(9) . .
N10A C11A C16A 102.6(10) . .
N12A C11A C16A 104.3(9) . .
N10A C11A H11A 111.7 . .
N12A C11A H11A 111.7 . .
C16A C11A H11A 111.7 . .
C14A N12A C89A 121.4(11) . .
C14A N12A C11A 110.8(9) . .
C89A N12A C11A 122.2(9) . .
O13A C13A N15A 125.5(12) . .
O13A C13A N10A 125.3(11) . .
N15A C13A N10A 109.1(11) . .
O14A C14A N12A 125.8(11) . .
O14A C14A N17A 127.1(11) . .
N12A C14A N17A 107.1(11) . .
C13A N15A C16A 111.8(9) . .
C13A N15A C18A 119.7(11) . .
C16A N15A C18A 118.3(9) . .
N15A C16A N17A 114.9(9) . .
N15A C16A C11A 102.9(9) . .
N17A C16A C11A 101.1(9) . .
N15A C16A H12A 112.3 . .
N17A C16A H12A 112.3 . .
C11A C16A H12A 112.3 . .
C14A N17A C16A 115.3(9) . .
C14A N17A C19A 124.1(10) . .
C16A N17A C19A 120.5(9) . .
N15A C18A N20A 109.4(9) . .
N15A C18A H14A 109.8 . .
N20A C18A H14A 109.8 . .
N15A C18A H13A 109.8 . .
N20A C18A H13A 109.8 . .
H14A C18A H13A 108.2 . .
N22A C19A N17A 114.0(9) . .
N22A C19A H15A 108.8 . .
N17A C19A H15A 108.8 . .
N22A C19A H16A 108.8 . .
N17A C19A H16A 108.8 . .
H15A C19A H16A 107.6 . .
C23A N20A C21A 113.8(9) . .
C23A N20A C18A 122.3(10) . .
C21A N20A C18A 122.6(9) . .
N20A C21A N22A 111.9(9) . .
N20A C21A C26A 102.6(9) . .
N22A C21A C26A 104.8(8) . .
N20A C21A H21A 112.3 . .
N22A C21A H21A 112.3 . .
C26A C21A H21A 112.3 . .
C24A N22A C19A 118.9(10) . .
C24A N22A C21A 112.6(9) . .
C19A N22A C21A 119.3(9) . .
O23A C23A N25A 124.9(12) . .
O23A C23A N20A 127.1(12) . .
N25A C23A N20A 107.8(11) . .
O24A C24A N22A 130.0(12) . .
O24A C24A N27A 122.6(11) . .
N22A C24A N27A 107.4(10) . .
C23A N25A C28A 120.6(11) . .
C23A N25A C26A 110.9(10) . .
C28A N25A C26A 119.2(9) . .
N25A C26A N27A 112.4(9) . .
N25A C26A C21A 103.7(8) . .
N27A C26A C21A 102.3(9) . .
N25A C26A H22A 112.5 . .
N27A C26A H22A 112.5 . .
C21A C26A H22A 112.5 . .
C24A N27A C29A 125.0(11) . .
C24A N27A C26A 112.0(9) . .
C29A N27A C26A 120.6(10) . .
N25A C28A N30A 112.4(10) . .
N25A C28A H23A 109.1 . .
N30A C28A H23A 109.1 . .
N25A C28A H24A 109.1 . .
N30A C28A H24A 109.1 . .
H23A C28A H24A 107.9 . .
N27A C29A N32A 114.3(10) . .
N27A C29A H26A 108.7 . .
N32A C29A H26A 108.7 . .
N27A C29A H25A 108.7 . .
N32A C29A H25A 108.7 . .
H26A C29A H25A 107.6 . .
C33A N30A C28A 121.8(11) . .
C33A N30A C31A 111.1(10) . .
C28A N30A C31A 119.9(9) . .
N32A C31A N30A 112.1(9) . .
N32A C31A C36A 103.3(10) . .
N30A C31A C36A 103.4(9) . .
N32A C31A H31A 112.4 . .
N30A C31A H31A 112.4 . .
C36A C31A H31A 112.4 . .
C34A N32A C29A 124.5(12) . .
C34A N32A C31A 109.5(10) . .
C29A N32A C31A 122.0(10) . .
O33A C33A N30A 125.5(12) . .
O33A C33A N35A 124.9(12) . .
N30A C33A N35A 109.6(11) . .
O34A C34A N37A 124.6(12) . .
O34A C34A N32A 122.3(12) . .
N37A C34A N32A 113.0(13) . .
C33A N35A C38A 125.5(11) . .
C33A N35A C36A 111.4(10) . .
C38A N35A C36A 121.7(10) . .
N37A C36A N35A 112.6(9) . .
N37A C36A C31A 103.4(10) . .
N35A C36A C31A 103.1(9) . .
N37A C36A H32A 112.4 . .
N35A C36A H32A 112.4 . .
C31A C36A H32A 112.4 . .
C34A N37A C36A 110.3(10) . .
C34A N37A C39A 124.7(11) . .
C36A N37A C39A 119.4(10) . .
N35A C38A N40A 113.5(10) . .
N35A C38A H34A 108.9 . .
N40A C38A H34A 108.9 . .
N35A C38A H33A 108.9 . .
N40A C38A H33A 108.9 . .
H34A C38A H33A 107.7 . .
N42A C39A N37A 115.1(9) . .
N42A C39A H35A 108.5 . .
N37A C39A H35A 108.5 . .
N42A C39A H36A 108.5 . .
N37A C39A H36A 108.5 . .
H35A C39A H36A 107.5 . .
C43A N40A C38A 122.5(10) . .
C43A N40A C41A 111.2(9) . .
C38A N40A C41A 120.9(9) . .
N42A C41A N40A 113.0(9) . .
N42A C41A C46A 103.0(9) . .
N40A C41A C46A 102.3(8) . .
N42A C41A H41A 112.6 . .
N40A C41A H41A 112.6 . .
C46A C41A H41A 112.6 . .
C44A N42A C39A 124.9(11) . .
C44A N42A C41A 112.5(9) . .
C39A N42A C41A 122.6(9) . .
O43A C43A N40A 126.8(12) . .
O43A C43A N45A 122.2(11) . .
N40A C43A N45A 111.0(12) . .
O44A C44A N42A 124.9(10) . .
O44A C44A N47A 127.6(11) . .
N42A C44A N47A 107.3(11) . .
C43A N45A C48A 126.7(11) . .
C43A N45A C46A 110.9(9) . .
C48A N45A C46A 122.0(9) . .
N47A C46A N45A 112.7(9) . .
N47A C46A C41A 103.3(8) . .
N45A C46A C41A 103.8(9) . .
N47A C46A H42A 112.1 . .
N45A C46A H42A 112.1 . .
C41A C46A H42A 112.1 . .
C44A N47A C46A 113.3(9) . .
C44A N47A C49A 117.0(10) . .
C46A N47A C49A 123.8(9) . .
N45A C48A N50A 114.8(10) . .
N45A C48A H44A 108.6 . .
N50A C48A H44A 108.6 . .
N45A C48A H43A 108.6 . .
N50A C48A H43A 108.6 . .
H44A C48A H43A 107.5 . .
N52A C49A N47A 112.8(9) . .
N52A C49A H46A 109.0 . .
N47A C49A H46A 109.0 . .
N52A C49A H45A 109.0 . .
N47A C49A H45A 109.0 . .
H46A C49A H45A 107.8 . .
C53A N50A C51A 110.0(9) . .
C53A N50A C48A 122.0(11) . .
C51A N50A C48A 121.1(9) . .
N50A C51A N52A 114.6(8) . .
N50A C51A C56A 103.3(9) . .
N52A C51A C56A 104.5(9) . .
N50A C51A H51A 111.3 . .
N52A C51A H51A 111.3 . .
C56A C51A H51A 111.3 . .
C54A N52A C49A 122.8(10) . .
C54A N52A C51A 112.6(9) . .
C49A N52A C51A 123.9(9) . .
O53A C53A N55A 126.6(11) . .
O53A C53A N50A 123.7(11) . .
N55A C53A N50A 109.5(11) . .
O54A C54A N52A 126.9(11) . .
O54A C54A N57A 123.6(11) . .
N52A C54A N57A 109.3(10) . .
C53A N55A C56A 113.7(10) . .
C53A N55A C58A 122.2(10) . .
C56A N55A C58A 123.3(9) . .
N55A C56A N57A 115.4(9) . .
N55A C56A C51A 102.4(9) . .
N57A C56A C51A 101.3(8) . .
N55A C56A H52A 112.3 . .
N57A C56A H52A 112.3 . .
C51A C56A H52A 112.3 . .
C54A N57A C59A 124.2(10) . .
C54A N57A C56A 111.1(9) . .
C59A N57A C56A 118.3(9) . .
N55A C58A N60A 114.7(8) . .
N55A C58A H54A 108.6 . .
N60A C58A H54A 108.6 . .
N55A C58A H53A 108.6 . .
N60A C58A H53A 108.6 . .
H54A C58A H53A 107.6 . .
N57A C59A N62A 117.6(10) . .
N57A C59A H55A 107.9 . .
N62A C59A H55A 107.9 . .
N57A C59A H56A 107.9 . .
N62A C59A H56A 107.9 . .
H55A C59A H56A 107.2 . .
C63A N60A C61A 113.0(9) . .
C63A N60A C58A 120.2(10) . .
C61A N60A C58A 125.8(9) . .
N60A C61A N62A 116.3(9) . .
N60A C61A C66A 102.2(9) . .
N62A C61A C66A 103.4(9) . .
N60A C61A H61A 111.4 . .
N62A C61A H61A 111.4 . .
C66A C61A H61A 111.4 . .
C64A N62A C59A 126.2(11) . .
C64A N62A C61A 111.8(9) . .
C59A N62A C61A 120.3(10) . .
O63A C63A N65A 128.1(11) . .
O63A C63A N60A 124.5(11) . .
N65A C63A N60A 107.3(10) . .
O64A C64A N67A 126.3(11) . .
O64A C64A N62A 125.0(11) . .
N67A C64A N62A 108.6(10) . .
C63A N65A C66A 112.8(9) . .
C63A N65A C68A 120.1(11) . .
C66A N65A C68A 122.0(10) . .
N65A C66A N67A 114.9(9) . .
N65A C66A C61A 103.7(9) . .
N67A C66A C61A 102.8(9) . .
N65A C66A H62A 111.6 . .
N67A C66A H62A 111.6 . .
C61A C66A H62A 111.6 . .
C64A N67A C69A 123.1(10) . .
C64A N67A C66A 112.8(9) . .
C69A N67A C66A 120.9(9) . .
N65A C68A N70A 114.1(10) . .
N65A C68A H64A 108.7 . .
N70A C68A H64A 108.7 . .
N65A C68A H63A 108.7 . .
N70A C68A H63A 108.7 . .
H64A C68A H63A 107.6 . .
N67A C69A N72A 114.3(9) . .
N67A C69A H66A 108.7 . .
N72A C69A H66A 108.7 . .
N67A C69A H65A 108.7 . .
N72A C69A H65A 108.7 . .
H66A C69A H65A 107.6 . .
C73A N70A C71A 114.9(11) . .
C73A N70A C68A 117.6(12) . .
C71A N70A C68A 119.6(10) . .
N72A C71A N70A 112.8(10) . .
N72A C71A C76A 100.1(9) . .
N70A C71A C76A 102.3(10) . .
N72A C71A H71A 113.5 . .
N70A C71A H71A 113.5 . .
C76A C71A H71A 113.5 . .
C74A N72A C71A 113.6(9) . .
C74A N72A C69A 123.5(10) . .
C71A N72A C69A 119.0(9) . .
O73A C73A N70A 126.4(13) . .
O73A C73A N75A 125.4(13) . .
N70A C73A N75A 108.0(13) . .
O74A C74A N77A 125.2(11) . .
O74A C74A N72A 124.7(11) . .
N77A C74A N72A 109.5(11) . .
C73A N75A C78A 125.1(12) . .
C73A N75A C76A 111.6(10) . .
C78A N75A C76A 118.4(10) . .
N77A C76A N75A 114.3(9) . .
N77A C76A C71A 101.8(9) . .
N75A C76A C71A 102.4(9) . .
N77A C76A H72A 112.5 . .
N75A C76A H72A 112.5 . .
C71A C76A H72A 112.5 . .
C74A N77A C76A 113.9(10) . .
C74A N77A C79A 122.8(10) . .
C76A N77A C79A 121.3(9) . .
N80A C78A N75A 109.1(10) . .
N80A C78A H73A 109.9 . .
N75A C78A H73A 109.9 . .
N80A C78A H74A 109.9 . .
N75A C78A H74A 109.9 . .
H73A C78A H74A 108.3 . .
N82A C79A N77A 113.3(9) . .
N82A C79A H76A 108.9 . .
N77A C79A H76A 108.9 . .
N82A C79A H75A 108.9 . .
N77A C79A H75A 108.9 . .
H76A C79A H75A 107.7 . .
C83A N80A C81A 114.2(9) . .
C83A N80A C78A 120.9(11) . .
C81A N80A C78A 123.3(10) . .
N82A C81A N80A 114.7(10) . .
N82A C81A C86A 104.2(9) . .
N80A C81A C86A 103.4(9) . .
N82A C81A H81A 111.3 . .
N80A C81A H81A 111.3 . .
C86A C81A H81A 111.3 . .
C84A N82A C81A 114.0(9) . .
C84A N82A C79A 118.8(10) . .
C81A N82A C79A 124.8(9) . .
O83A C83A N80A 129.5(11) . .
O83A C83A N85A 125.1(12) . .
N80A C83A N85A 105.4(11) . .
O84A C84A N82A 127.5(11) . .
O84A C84A N87A 127.1(11) . .
N82A C84A N87A 105.3(10) . .
C83A N85A C86A 113.5(9) . .
C83A N85A C88A 119.9(10) . .
C86A N85A C88A 125.3(9) . .
N87A C86A N85A 115.3(10) . .
N87A C86A C81A 101.7(9) . .
N85A C86A C81A 103.4(9) . .
N87A C86A H82A 111.9 . .
N85A C86A H82A 111.9 . .
C81A C86A H82A 111.9 . .
C84A N87A C86A 114.7(9) . .
C84A N87A C89A 120.5(10) . .
C86A N87A C89A 124.4(9) . .
N10A C88A N85A 115.2(9) . .
N10A C88A H83A 108.5 . .
N85A C88A H83A 108.5 . .
N10A C88A H84A 108.5 . .
N85A C88A H84A 108.5 . .
H83A C88A H84A 107.5 . .
N12A C89A N87A 116.3(10) . .
N12A C89A H85A 108.2 . .
N87A C89A H85A 108.2 . .
N12A C89A H86A 108.2 . .
N87A C89A H86A 108.2 . .
H85A C89A H86A 107.4 . .
C13B N10B C88B 123.2(10) . .
C13B N10B C11B 114.9(9) . .
C88B N10B C11B 122.0(9) . .
N12B C11B N10B 114.3(9) . .
N12B C11B C16B 105.0(9) . .
N10B C11B C16B 102.3(9) . .
N12B C11B H11B 111.5 . .
N10B C11B H11B 111.5 . .
C16B C11B H11B 111.5 . .
C14B N12B C11B 112.4(10) . .
C14B N12B C89B 118.5(11) . .
C11B N12B C89B 122.6(9) . .
O13B C13B N10B 127.9(11) . .
O13B C13B N15B 124.7(11) . .
N10B C13B N15B 106.9(11) . .
O14B C14B N12B 129.9(13) . .
O14B C14B N17B 121.4(11) . .
N12B C14B N17B 108.4(11) . .
C13B N15B C18B 120.2(10) . .
C13B N15B C16B 111.8(9) . .
C18B N15B C16B 121.3(9) . .
N17B C16B N15B 113.5(8) . .
N17B C16B C11B 102.4(9) . .
N15B C16B C11B 102.7(9) . .
N17B C16B H12B 112.5 . .
N15B C16B H12B 112.5 . .
C11B C16B H12B 112.5 . .
C14B N17B C19B 124.6(10) . .
C14B N17B C16B 111.1(9) . .
C19B N17B C16B 124.0(10) . .
N15B C18B N20B 113.7(10) . .
N15B C18B H14B 108.8 . .
N20B C18B H14B 108.8 . .
N15B C18B H13B 108.8 . .
N20B C18B H13B 108.8 . .
H14B C18B H13B 107.7 . .
N17B C19B N22B 115.3(9) . .
N17B C19B H16B 108.5 . .
N22B C19B H16B 108.5 . .
N17B C19B H15B 108.5 . .
N22B C19B H15B 108.5 . .
H16B C19B H15B 107.5 . .
C23B N20B C21B 112.3(9) . .
C23B N20B C18B 122.0(10) . .
C21B N20B C18B 124.5(9) . .
N22B C21B N20B 114.6(9) . .
N22B C21B C26B 105.0(9) . .
N20B C21B C26B 104.7(9) . .
N22B C21B H21B 110.7 . .
N20B C21B H21B 110.7 . .
C26B C21B H21B 110.7 . .
C24B N22B C21B 111.6(9) . .
C24B N22B C19B 122.1(11) . .
C21B N22B C19B 123.8(9) . .
O23B C23B N20B 126.9(10) . .
O23B C23B N25B 124.6(10) . .
N20B C23B N25B 108.4(10) . .
O24B C24B N22B 124.4(12) . .
O24B C24B N27B 129.1(12) . .
N22B C24B N27B 106.4(11) . .
C23B N25B C28B 124.5(11) . .
C23B N25B C26B 111.2(9) . .
C28B N25B C26B 121.8(10) . .
N27B C26B N25B 112.3(9) . .
N27B C26B C21B 103.5(9) . .
N25B C26B C21B 103.3(9) . .
N27B C26B H22B 112.4 . .
N25B C26B H22B 112.4 . .
C21B C26B H22B 112.4 . .
C24B N27B C26B 113.0(9) . .
C24B N27B C29B 118.4(11) . .
C26B N27B C29B 123.2(10) . .
N25B C28B N30B 115.5(11) . .
N25B C28B H24B 108.4 . .
N30B C28B H24B 108.4 . .
N25B C28B H23B 108.4 . .
N30B C28B H23B 108.4 . .
H24B C28B H23B 107.5 . .
N27B C29B N32B 114.4(10) . .
N27B C29B H26B 108.7 . .
N32B C29B H26B 108.7 . .
N27B C29B H25B 108.7 . .
N32B C29B H25B 108.7 . .
H26B C29B H25B 107.6 . .
C33B N30B C31B 113.0(10) . .
C33B N30B C28B 123.6(11) . .
C31B N30B C28B 118.7(9) . .
N30B C31B N32B 113.9(9) . .
N30B C31B C36B 104.0(9) . .
N32B C31B C36B 98.4(9) . .
N30B C31B H31B 113.1 . .
N32B C31B H31B 113.1 . .
C36B C31B H31B 113.1 . .
C34B N32B C29B 123.1(12) . .
C34B N32B C31B 115.4(10) . .
C29B N32B C31B 118.6(10) . .
O33B C33B N30B 127.7(12) . .
O33B C33B N35B 121.8(12) . .
N30B C33B N35B 110.5(12) . .
O34B C34B N32B 127.5(13) . .
O34B C34B N37B 125.1(12) . .
N32B C34B N37B 107.3(13) . .
C33B N35B C36B 112.4(10) . .
C33B N35B C38B 124.3(11) . .
C36B N35B C38B 120.4(9) . .
N37B C36B N35B 115.7(10) . .
N37B C36B C31B 105.3(9) . .
N35B C36B C31B 99.8(9) . .
N37B C36B H32B 111.7 . .
N35B C36B H32B 111.7 . .
C31B C36B H32B 111.7 . .
C34B N37B C36B 113.4(10) . .
C34B N37B C39B 122.0(11) . .
C36B N37B C39B 122.4(10) . .
N40B C38B N35B 115.1(10) . .
N40B C38B H33B 108.5 . .
N35B C38B H33B 108.5 . .
N40B C38B H34B 108.5 . .
N35B C38B H34B 108.5 . .
H33B C38B H34B 107.5 . .
N37B C39B N42B 110.3(9) . .
N37B C39B H35B 109.6 . .
N42B C39B H35B 109.6 . .
N37B C39B H36B 109.6 . .
N42B C39B H36B 109.6 . .
H35B C39B H36B 108.1 . .
C43B N40B C38B 124.5(11) . .
C43B N40B C41B 113.2(9) . .
C38B N40B C41B 120.9(9) . .
N42B C41B N40B 111.1(10) . .
N42B C41B C46B 106.5(10) . .
N40B C41B C46B 98.4(9) . .
N42B C41B H41B 113.2 . .
N40B C41B H41B 113.2 . .
C46B C41B H41B 113.2 . .
C41B N42B C44B 111.6(10) . .
C41B N42B C39B 123.2(10) . .
C44B N42B C39B 117.9(11) . .
O43B C43B N45B 126.9(12) . .
O43B C43B N40B 123.9(12) . .
N45B C43B N40B 109.1(11) . .
O44B C44B N47B 125.7(13) . .
O44B C44B N42B 128.2(13) . .
N47B C44B N42B 105.7(12) . .
C43B N45B C46B 114.0(10) . .
C43B N45B C48B 125.3(11) . .
C46B N45B C48B 119.3(10) . .
N47B C46B N45B 115.3(11) . .
N47B C46B C41B 99.5(9) . .
N45B C46B C41B 105.3(10) . .
N47B C46B H42B 112.0 . .
N45B C46B H42B 112.0 . .
C41B C46B H42B 112.0 . .
C44B N47B C46B 114.8(10) . .
C44B N47B C49B 117.9(11) . .
C46B N47B C49B 122.7(10) . .
N50B C48B N45B 115.5(11) . .
N50B C48B H44B 108.4 . .
N45B C48B H44B 108.4 . .
N50B C48B H43B 108.4 . .
N45B C48B H43B 108.4 . .
H44B C48B H43B 107.5 . .
N52B C49B N47B 112.2(9) . .
N52B C49B H45B 109.2 . .
N47B C49B H45B 109.2 . .
N52B C49B H46B 109.2 . .
N47B C49B H46B 109.2 . .
H45B C49B H46B 107.9 . .
C53B N50B C48B 123.2(11) . .
C53B N50B C51B 110.1(10) . .
C48B N50B C51B 122.0(9) . .
N52B C51B N50B 113.5(10) . .
N52B C51B C56B 103.5(10) . .
N50B C51B C56B 103.5(9) . .
N52B C51B H51B 111.9 . .
N50B C51B H51B 111.9 . .
C56B C51B H51B 111.9 . .
C51B N52B C54B 111.4(10) . .
C51B N52B C49B 127.1(10) . .
C54B N52B C49B 120.5(11) . .
O53B C53B N55B 125.4(12) . .
O53B C53B N50B 123.1(12) . .
N55B C53B N50B 111.3(12) . .
O54B C54B N57B 127.3(13) . .
O54B C54B N52B 123.7(12) . .
N57B C54B N52B 109.0(11) . .
C53B N55B C58B 125.6(11) . .
C53B N55B C56B 113.3(10) . .
C58B N55B C56B 120.2(10) . .
N57B C56B N55B 114.6(9) . .
N57B C56B C51B 103.8(10) . .
N55B C56B C51B 101.2(10) . .
N57B C56B H52B 112.1 . .
N55B C56B H52B 112.1 . .
C51B C56B H52B 112.1 . .
C54B N57B C56B 112.2(10) . .
C54B N57B C59B 122.0(12) . .
C56B N57B C59B 122.5(10) . .
N55B C58B N60B 113.8(10) . .
N55B C58B H54B 108.8 . .
N60B C58B H54B 108.8 . .
N55B C58B H53B 108.8 . .
N60B C58B H53B 108.8 . .
H54B C58B H53B 107.7 . .
N62B C59B N57B 113.4(10) . .
N62B C59B H55B 108.9 . .
N57B C59B H55B 108.9 . .
N62B C59B H56B 108.9 . .
N57B C59B H56B 108.9 . .
H55B C59B H56B 107.7 . .
C63B N60B C61B 113.3(9) . .
C63B N60B C58B 119.5(11) . .
C61B N60B C58B 122.2(9) . .
N62B C61B N60B 114.1(10) . .
N62B C61B C66B 103.0(10) . .
N60B C61B C66B 102.2(9) . .
N62B C61B H61B 112.2 . .
N60B C61B H61B 112.2 . .
C66B C61B H61B 112.2 . .
C64B N62B C59B 125.4(12) . .
C64B N62B C61B 112.7(10) . .
C59B N62B C61B 121.9(10) . .
O63B C63B N60B 130.3(12) . .
O63B C63B N65B 122.4(11) . .
N60B C63B N65B 107.3(12) . .
O64B C64B N62B 125.7(13) . .
O64B C64B N67B 124.0(13) . .
N62B C64B N67B 110.2(13) . .
C63B N65B C66B 113.1(10) . .
C63B N65B C68B 124.2(11) . .
C66B N65B C68B 122.2(10) . .
N65B C66B N67B 114.4(10) . .
N65B C66B C61B 102.6(10) . .
N67B C66B C61B 102.2(9) . .
N65B C66B H62B 112.3 . .
N67B C66B H62B 112.3 . .
C61B C66B H62B 112.3 . .
C64B N67B C69B 121.3(11) . .
C64B N67B C66B 110.7(10) . .
C69B N67B C66B 120.2(10) . .
N70B C68B N65B 113.2(10) . .
N70B C68B H64B 108.9 . .
N65B C68B H64B 108.9 . .
N70B C68B H63B 108.9 . .
N65B C68B H63B 108.9 . .
H64B C68B H63B 107.7 . .
N72B C69B N67B 112.3(11) . .
N72B C69B H65B 109.1 . .
N67B C69B H65B 109.1 . .
N72B C69B H66B 109.1 . .
N67B C69B H66B 109.1 . .
H65B C69B H66B 107.9 . .
C73B N70B C71B 109.6(10) . .
C73B N70B C68B 124.9(12) . .
C71B N70B C68B 120.3(10) . .
N70B C71B N72B 113.3(9) . .
N70B C71B C76B 105.4(10) . .
N72B C71B C76B 101.4(9) . .
N70B C71B H71B 112.0 . .
N72B C71B H71B 112.0 . .
C76B C71B H71B 112.0 . .
C74B N72B C69B 122.0(11) . .
C74B N72B C71B 111.3(9) . .
C69B N72B C71B 119.6(10) . .
O73B C73B N75B 124.4(12) . .
O73B C73B N70B 123.0(12) . .
N75B C73B N70B 112.5(13) . .
O74B C74B N77B 126.2(12) . .
O74B C74B N72B 124.1(12) . .
N77B C74B N72B 109.7(12) . .
C73B N75B C78B 122.7(11) . .
C73B N75B C76B 109.8(10) . .
C78B N75B C76B 120.7(10) . .
N75B C76B N77B 110.7(9) . .
N75B C76B C71B 102.1(10) . .
N77B C76B C71B 105.5(9) . .
N75B C76B H72B 112.6 . .
N77B C76B H72B 112.6 . .
C71B C76B H72B 112.6 . .
C74B N77B C79B 121.7(11) . .
C74B N77B C76B 111.1(10) . .
C79B N77B C76B 120.7(9) . .
N75B C78B N80B 113.0(9) . .
N75B C78B H74B 109.0 . .
N80B C78B H74B 109.0 . .
N75B C78B H73B 109.0 . .
N80B C78B H73B 109.0 . .
H74B C78B H73B 107.8 . .
N82B C79B N77B 110.3(11) . .
N82B C79B H76B 109.6 . .
N77B C79B H76B 109.6 . .
N82B C79B H75B 109.6 . .
N77B C79B H75B 109.6 . .
H76B C79B H75B 108.1 . .
C83B N80B C78B 121.2(10) . .
C83B N80B C81B 114.3(9) . .
C78B N80B C81B 123.8(9) . .
N82B C81B N80B 111.5(10) . .
N82B C81B C86B 103.2(9) . .
N80B C81B C86B 101.6(9) . .
N82B C81B H81B 113.2 . .
N80B C81B H81B 113.2 . .
C86B C81B H81B 113.2 . .
C84B N82B C81B 110.9(10) . .
C84B N82B C79B 118.2(11) . .
C81B N82B C79B 124.1(10) . .
O83B C83B N80B 125.1(11) . .
O83B C83B N85B 127.7(12) . .
N80B C83B N85B 106.6(11) . .
O84B C84B N82B 127.6(12) . .
O84B C84B N87B 123.4(12) . .
N82B C84B N87B 108.9(11) . .
C83B N85B C88B 120.2(11) . .
C83B N85B C86B 112.2(9) . .
C88B N85B C86B 123.7(10) . .
N87B C86B N85B 114.6(10) . .
N87B C86B C81B 105.9(10) . .
N85B C86B C81B 105.1(9) . .
N87B C86B H82B 110.3 . .
N85B C86B H82B 110.3 . .
C81B C86B H82B 110.3 . .
C84B N87B C86B 109.6(10) . .
C84B N87B C89B 123.5(10) . .
C86B N87B C89B 126.8(10) . .
N85B C88B N10B 114.7(9) . .
N85B C88B H84B 108.6 . .
N10B C88B H84B 108.6 . .
N85B C88B H83B 108.6 . .
N10B C88B H83B 108.6 . .
H84B C88B H83B 107.6 . .
N12B C89B N87B 111.9(9) . .
N12B C89B H85B 109.2 . .
N87B C89B H85B 109.2 . .
N12B C89B H86B 109.2 . .
N87B C89B H86B 109.2 . .
H85B C89B H86B 107.9 . .
C2C C1C C7C 113.1(13) . .
C2C C1C C4C 107.7(12) . .
C7C C1C C4C 110.4(13) . .
C2C C1C N1C 106.1(11) . .
C7C C1C N1C 110.9(12) . .
C4C C1C N1C 108.3(12) . .
C1C C2C C3C 106.9(11) . .
C1C C2C H1C 110.4 . .
C3C C2C H1C 110.4 . .
C1C C2C H2C 110.4 . .
C3C C2C H2C 110.4 . .
H1C C2C H2C 108.6 . .
C9C C3C C6C 113.8(12) . .
C9C C3C N2C 110.5(10) . .
C6C C3C N2C 106.6(10) . .
C9C C3C C2C 111.4(10) . .
C6C C3C C2C 107.8(11) . .
N2C C3C C2C 106.3(10) . .
C5C C4C C1C 109.1(13) . .
C5C C4C H4C 109.9 . .
C1C C4C H4C 109.9 . .
C5C C4C H3C 109.9 . .
C1C C4C H3C 109.9 . .
H4C C4C H3C 108.3 . .
C4C C5C C10C 103.2(13) . .
C4C C5C C6C 113.9(13) . .
C10C C5C C6C 107.5(13) . .
C4C C5C H5C 110.7 . .
C10C C5C H5C 110.7 . .
C6C C5C H5C 110.7 . .
C3C C6C C5C 107.9(12) . .
C3C C6C H6C 110.1 . .
C5C C6C H6C 110.1 . .
C3C C6C H7C 110.1 . .
C5C C6C H7C 110.1 . .
H6C C6C H7C 108.4 . .
C1C C7C C8C 106.3(12) . .
C1C C7C H9C 110.5 . .
C8C C7C H9C 110.5 . .
C1C C7C H8C 110.5 . .
C8C C7C H8C 110.5 . .
H9C C7C H8C 108.7 . .
C10C C8C C9C 110.3(12) . .
C10C C8C C7C 108.4(13) . .
C9C C8C C7C 106.0(11) . .
C10C C8C H10C 110.7 . .
C9C C8C H10C 110.7 . .
C7C C8C H10C 110.7 . .
C3C C9C C8C 109.7(12) . .
C3C C9C H12C 109.7 . .
C8C C9C H12C 109.7 . .
C3C C9C H11C 109.7 . .
C8C C9C H11C 109.7 . .
H12C C9C H11C 108.2 . .
C8C C10C C5C 115.8(13) . .
C8C C10C H14C 108.3 . .
C5C C10C H14C 108.3 . .
C8C C10C H13C 108.3 . .
C5C C10C H13C 108.3 . .
H14C C10C H13C 107.4 . .
C11C N1C C12C 108.6(11) . .
C11C N1C C13C 111.5(12) . .
C12C N1C C13C 107.2(11) . .
C11C N1C C1C 111.0(10) . .
C12C N1C C1C 109.2(12) . .
C13C N1C C1C 109.3(11) . .
N1C C11C H15C 109.5 . .
N1C C11C H17C 109.5 . .
H15C C11C H17C 109.5 . .
N1C C11C H16C 109.5 . .
H15C C11C H16C 109.5 . .
H17C C11C H16C 109.5 . .
N1C C12C H20C 109.5 . .
N1C C12C H19C 109.5 . .
H20C C12C H19C 109.5 . .
N1C C12C H18C 109.5 . .
H20C C12C H18C 109.5 . .
H19C C12C H18C 109.5 . .
N1C C13C H21C 109.5 . .
N1C C13C H23C 109.5 . .
H21C C13C H23C 109.5 . .
N1C C13C H22C 109.5 . .
H21C C13C H22C 109.5 . .
H23C C13C H22C 109.5 . .
C23C N2C C22C 108.4(12) . .
C23C N2C C21C 106.7(12) . .
C22C N2C C21C 108.3(13) . .
C23C N2C C3C 110.8(11) . .
C22C N2C C3C 114.5(11) . .
C21C N2C C3C 107.9(11) . .
N2C C21C H24C 109.5 . .
N2C C21C H26C 109.5 . .
H24C C21C H26C 109.5 . .
N2C C21C H25C 109.5 . .
H24C C21C H25C 109.5 . .
H26C C21C H25C 109.5 . .
N2C C22C H28C 109.5 . .
N2C C22C H27C 109.5 . .
H28C C22C H27C 109.5 . .
N2C C22C H29C 109.5 . .
H28C C22C H29C 109.5 . .
H27C C22C H29C 109.5 . .
N2C C23C H32C 109.5 . .
N2C C23C H30C 109.5 . .
H32C C23C H30C 109.5 . .
N2C C23C H31C 109.5 . .
H32C C23C H31C 109.5 . .
H30C C23C H31C 109.5 . .
C7D C1D C2D 105.6(10) . .
C7D C1D N1D 110.8(11) . .
C2D C1D N1D 110.9(10) . .
C7D C1D C4D 112.5(11) . .
C2D C1D C4D 108.3(11) . .
N1D C1D C4D 108.6(10) . .
C3D C2D C1D 110.4(10) . .
C3D C2D H1D 109.6 . .
C1D C2D H1D 109.6 . .
C3D C2D H2D 109.6 . .
C1D C2D H2D 109.6 . .
H1D C2D H2D 108.1 . .
C9D C3D C2D 111.8(12) . .
C9D C3D C6D 111.5(12) . .
C2D C3D C6D 110.1(11) . .
C9D C3D N2D 109.2(11) . .
C2D C3D N2D 107.7(10) . .
C6D C3D N2D 106.3(11) . .
C5D C4D C1D 106.3(11) . .
C5D C4D H11D 110.5 . .
C1D C4D H11D 110.5 . .
C5D C4D H12D 110.5 . .
C1D C4D H12D 110.5 . .
H11D C4D H12D 108.7 . .
C10D C5D C6D 110.2(13) . .
C10D C5D C4D 110.4(14) . .
C6D C5D C4D 112.7(13) . .
C10D C5D H10D 107.8 . .
C6D C5D H10D 107.8 . .
C4D C5D H10D 107.8 . .
C5D C6D C3D 107.1(13) . .
C5D C6D H9D 110.3 . .
C3D C6D H9D 110.3 . .
C5D C6D H8D 110.3 . .
C3D C6D H8D 110.3 . .
H9D C6D H8D 108.5 . .
C1D C7D C8D 105.8(12) . .
C1D C7D H7D 110.6 . .
C8D C7D H7D 110.6 . .
C1D C7D H6D 110.6 . .
C8D C7D H6D 110.6 . .
H7D C7D H6D 108.7 . .
C9D C8D C10D 114.5(16) . .
C9D C8D C7D 109.4(13) . .
C10D C8D C7D 112.0(13) . .
C9D C8D H5D 106.8 . .
C10D C8D H5D 106.8 . .
C7D C8D H5D 106.8 . .
C3D C9D C8D 102.5(12) . .
C3D C9D H4D 111.3 . .
C8D C9D H4D 111.3 . .
C3D C9D H3D 111.3 . .
C8D C9D H3D 111.3 . .
H4D C9D H3D 109.2 . .
C5D C10D C8D 108.1(13) . .
C5D C10D H14D 110.1 . .
C8D C10D H14D 110.1 . .
C5D C10D H13D 110.1 . .
C8D C10D H13D 110.1 . .
H14D C10D H13D 108.4 . .
C12D N1D C13D 107.7(11) . .
C12D N1D C1D 109.6(10) . .
C13D N1D C1D 113.2(9) . .
C12D N1D C11D 107.3(10) . .
C13D N1D C11D 107.5(10) . .
C1D N1D C11D 111.2(10) . .
N1D C11D H25D 109.5 . .
N1D C11D H24D 109.5 . .
H25D C11D H24D 109.5 . .
N1D C11D H26D 109.5 . .
H25D C11D H26D 109.5 . .
H24D C11D H26D 109.5 . .
N1D C12D H28D 109.5 . .
N1D C12D H27D 109.5 . .
H28D C12D H27D 109.5 . .
N1D C12D H29D 109.5 . .
H28D C12D H29D 109.5 . .
H27D C12D H29D 109.5 . .
N1D C13D H31D 109.5 . .
N1D C13D H32D 109.5 . .
H31D C13D H32D 109.5 . .
N1D C13D H30D 109.5 . .
H31D C13D H30D 109.5 . .
H32D C13D H30D 109.5 . .
C23D N2D C21D 105.5(13) . .
C23D N2D C22D 112.3(15) . .
C21D N2D C22D 106.6(14) . .
C23D N2D C3D 110.1(11) . .
C21D N2D C3D 109.8(13) . .
C22D N2D C3D 112.2(11) . .
N2D C21D H16D 109.5 . .
N2D C21D H15D 109.5 . .
H16D C21D H15D 109.5 . .
N2D C21D H17D 109.5 . .
H16D C21D H17D 109.5 . .
H15D C21D H17D 109.5 . .
N2D C22D H18D 109.5 . .
N2D C22D H20D 109.5 . .
H18D C22D H20D 109.5 . .
N2D C22D H19D 109.5 . .
H18D C22D H19D 109.5 . .
H20D C22D H19D 109.5 . .
N2D C23D H22D 109.5 . .
N2D C23D H23D 109.5 . .
H22D C23D H23D 109.5 . .
N2D C23D H21D 109.5 . .
H22D C23D H21D 109.5 . .
H23D C23D H21D 109.5 . .
O30W O2W O1W 116.4(6) . .
O30W O2W O20W 115.0(7) . 4_566
O1W O2W O20W 124.8(6) . 4_566
O22W O5W O23W 138.1(6) . 2_664
O30W O9W O18W 114.9(6) . .
O12W O10W O15W 106.9(5) . .
O12W O10W O16W 107.5(5) . .
O15W O10W O16W 129.0(5) . .
O14W O11W O28W 102.3(5) . .
O34W O12W O10W 127.1(8) . .
O26W O13W O22W 87.4(5) 3_655 3_655
O26W O13W O30W 80.0(5) 3_655 4_466
O22W O13W O30W 122.8(6) 3_655 4_466
O29W O15W O10W 137.6(5) 1_556 .
O26W O17W O27W 137.3(6) . 4
O9W O18W O27W 106.2(5) . 3_655
O9W O18W O3W 100.2(5) . .
O27W O18W O3W 110.4(5) 3_655 .
O26W O21W O30W 81.2(6) 4_456 3_646
O5W O22W O8W 97.8(6) . .
O5W O22W O13W 133.9(7) . 3_645
O8W O22W O13W 86.5(5) . 3_645
O33W O23W O5W 142.6(6) 2_664 2_665
O4W O25W O29W 93.7(5) . .
O17W O26W O21W 94.0(6) . 4_556
O17W O26W O13W 100.7(6) . 3_645
O21W O26W O13W 97.0(6) 4_556 3_645
O18W O27W O17W 116.2(6) 3_645 4_455
O19W O28W O11W 101.3(5) . .
O19W O28W O7W 90.1(5) . .
O11W O28W O7W 111.7(5) . .
O19W O28W O6W 132.3(5) . .
O11W O28W O6W 111.6(4) . .
O7W O28W O6W 107.7(4) . .
O15W O29W O31W 117.3(6) 1_554 .
O15W O29W O25W 131.2(6) 1_554 .
O31W O29W O25W 94.7(5) . .
O9W O30W O2W 117.7(6) . .
O9W O30W O21W 115.1(7) . 3_656
O2W O30W O21W 96.2(6) . 3_656
O9W O30W O13W 135.9(7) . 4_566
O2W O30W O13W 87.9(6) . 4_566
O21W O30W O13W 95.1(6) 3_656 4_566
O12W O34W O32W 128.7(9) . .

loop_
_geom_bond_atom_site_label_1
_geom_bond_atom_site_label_2
_geom_bond_distance
_geom_bond_site_symmetry_2
I4 I5 2.211(14) .
I5 O35W 1.255(18) .
N10A C13A 1.342(15) .
N10A C11A 1.436(15) .
N10A C88A 1.441(13) .
C11A N12A 1.490(15) .
C11A C16A 1.539(14) .
C11A H11A 1.0000 .
N12A C14A 1.363(14) .
N12A C89A 1.428(14) .
C13A O13A 1.224(14) .
C13A N15A 1.340(14) .
C14A O14A 1.226(14) .
C14A N17A 1.370(15) .
N15A C16A 1.438(15) .
N15A C18A 1.474(14) .
C16A N17A 1.449(15) .
C16A H12A 1.0000 .
N17A C19A 1.460(13) .
C18A N20A 1.504(14) .
C18A H14A 0.9900 .
C18A H13A 0.9900 .
C19A N22A 1.421(14) .
C19A H15A 0.9900 .
C19A H16A 0.9900 .
N20A C23A 1.381(16) .
N20A C21A 1.423(14) .
C21A N22A 1.462(15) .
C21A C26A 1.550(14) .
C21A H21A 1.0000 .
N22A C24A 1.392(14) .
C23A O23A 1.230(15) .
C23A N25A 1.362(15) .
C24A O24A 1.163(14) .
C24A N27A 1.403(15) .
N25A C28A 1.438(15) .
N25A C26A 1.469(14) .
C26A N27A 1.508(14) .
C26A H22A 1.0000 .
N27A C29A 1.419(13) .
C28A N30A 1.446(14) .
C28A H23A 0.9900 .
C28A H24A 0.9900 .
C29A N32A 1.425(14) .
C29A H26A 0.9900 .
C29A H25A 0.9900 .
N30A C33A 1.341(15) .
N30A C31A 1.524(15) .
C31A N32A 1.438(15) .
C31A C36A 1.532(15) .
C31A H31A 1.0000 .
N32A C34A 1.336(15) .
C33A O33A 1.222(15) .
C33A N35A 1.388(15) .
C34A O34A 1.262(16) .
C34A N37A 1.300(16) .
N35A C38A 1.400(14) .
N35A C36A 1.500(15) .
C36A N37A 1.439(15) .
C36A H32A 1.0000 .
N37A C39A 1.449(14) .
C38A N40A 1.446(13) .
C38A H34A 0.9900 .
C38A H33A 0.9900 .
C39A N42A 1.434(13) .
C39A H35A 0.9900 .
C39A H36A 0.9900 .
N40A C43A 1.326(14) .
N40A C41A 1.488(14) .
C41A N42A 1.465(14) .
C41A C46A 1.543(13) .
C41A H41A 1.0000 .
N42A C44A 1.372(15) .
C43A O43A 1.232(15) .
C43A N45A 1.361(15) .
C44A O44A 1.221(14) .
C44A N47A 1.372(14) .
N45A C48A 1.446(13) .
N45A C46A 1.457(14) .
C46A N47A 1.441(15) .
C46A H42A 1.0000 .
N47A C49A 1.464(13) .
C48A N50A 1.459(15) .
C48A H44A 0.9900 .
C48A H43A 0.9900 .
C49A N52A 1.448(12) .
C49A H46A 0.9900 .
C49A H45A 0.9900 .
N50A C53A 1.355(14) .
N50A C51A 1.438(14) .
C51A N52A 1.469(14) .
C51A C56A 1.549(14) .
C51A H51A 1.0000 .
N52A C54A 1.355(15) .
C53A O53A 1.220(14) .
C53A N55A 1.322(14) .
C54A O54A 1.201(14) .
C54A N57A 1.369(14) .
N55A C56A 1.406(15) .
N55A C58A 1.439(12) .
C56A N57A 1.526(14) .
C56A H52A 1.0000 .
N57A C59A 1.394(14) .
C58A N60A 1.474(12) .
C58A H54A 0.9900 .
C58A H53A 0.9900 .
C59A N62A 1.422(14) .
C59A H55A 0.9900 .
C59A H56A 0.9900 .
N60A C63A 1.369(14) .
N60A C61A 1.421(14) .
C61A N62A 1.467(14) .
C61A C66A 1.555(15) .
C61A H61A 1.0000 .
N62A C64A 1.400(15) .
C63A O63A 1.223(14) .
C63A N65A 1.357(15) .
C64A O64A 1.198(14) .
C64A N67A 1.348(14) .
N65A C66A 1.404(15) .
N65A C68A 1.448(13) .
C66A N67A 1.487(14) .
C66A H62A 1.0000 .
N67A C69A 1.433(14) .
C68A N70A 1.462(14) .
C68A H64A 0.9900 .
C68A H63A 0.9900 .
C69A N72A 1.460(13) .
C69A H66A 0.9900 .
C69A H65A 0.9900 .
N70A C73A 1.373(17) .
N70A C71A 1.442(16) .
C71A N72A 1.441(15) .
C71A C76A 1.611(15) .
C71A H71A 1.0000 .
N72A C74A 1.343(14) .
C73A O73A 1.224(16) .
C73A N75A 1.398(16) .
C74A O74A 1.254(14) .
C74A N77A 1.298(14) .
N75A C78A 1.471(14) .
N75A C76A 1.498(15) .
C76A N77A 1.435(15) .
C76A H72A 1.0000 .
N77A C79A 1.459(13) .
C78A N80A 1.440(14) .
C78A H73A 0.9900 .
C78A H74A 0.9900 .
C79A N82A 1.458(13) .
C79A H76A 0.9900 .
C79A H75A 0.9900 .
N80A C83A 1.395(15) .
N80A C81A 1.425(15) .
C81A N82A 1.421(15) .
C81A C86A 1.559(14) .
C81A H81A 1.0000 .
N82A C84A 1.373(14) .
C83A O83A 1.198(15) .
C83A N85A 1.400(14) .
C84A O84A 1.199(14) .
C84A N87A 1.393(14) .
N85A C86A 1.438(14) .
N85A C88A 1.442(13) .
C86A N87A 1.429(14) .
C86A H82A 1.0000 .
N87A C89A 1.463(13) .
C88A H83A 0.9900 .
C88A H84A 0.9900 .
C89A H85A 0.9900 .
C89A H86A 0.9900 .
N10B C13B 1.335(15) .
N10B C88B 1.473(13) .
N10B C11B 1.481(14) .
C11B N12B 1.429(15) .
C11B C16B 1.543(15) .
C11B H11B 1.0000 .
N12B C14B 1.330(14) .
N12B C89B 1.455(14) .
C13B O13B 1.211(14) .
C13B N15B 1.400(14) .
C14B O14B 1.242(15) .
C14B N17B 1.417(15) .
N15B C18B 1.412(14) .
N15B C16B 1.489(14) .
C16B N17B 1.442(14) .
C16B H12B 1.0000 .
N17B C19B 1.424(13) .
C18B N20B 1.473(13) .
C18B H14B 0.9900 .
C18B H13B 0.9900 .
C19B N22B 1.448(13) .
C19B H16B 0.9900 .
C19B H15B 0.9900 .
N20B C23B 1.377(14) .
N20B C21B 1.461(14) .
C21B N22B 1.423(15) .
C21B C26B 1.520(14) .
C21B H21B 1.0000 .
N22B C24B 1.386(15) .
C23B O23B 1.220(13) .
C23B N25B 1.380(13) .
C24B O24B 1.216(14) .
C24B N27B 1.387(15) .
N25B C28B 1.389(14) .
N25B C26B 1.499(15) .
C26B N27B 1.410(14) .
C26B H22B 1.0000 .
N27B C29B 1.439(13) .
C28B N30B 1.431(13) .
C28B H24B 0.9900 .
C28B H23B 0.9900 .
C29B N32B 1.470(14) .
C29B H26B 0.9900 .
C29B H25B 0.9900 .
N30B C33B 1.291(15) .
N30B C31B 1.413(14) .
C31B N32B 1.510(15) .
C31B C36B 1.586(14) .
C31B H31B 1.0000 .
N32B C34B 1.324(16) .
C33B O33B 1.272(16) .
C33B N35B 1.357(15) .
C34B O34B 1.240(16) .
C34B N37B 1.386(16) .
N35B C36B 1.447(15) .
N35B C38B 1.469(14) .
C36B N37B 1.414(15) .
C36B H32B 1.0000 .
N37B C39B 1.465(14) .
C38B N40B 1.418(14) .
C38B H33B 0.9900 .
C38B H34B 0.9900 .
C39B N42B 1.508(14) .
C39B H35B 0.9900 .
C39B H36B 0.9900 .
N40B C43B 1.366(14) .
N40B C41B 1.531(15) .
C41B N42B 1.385(15) .
C41B C46B 1.597(16) .
C41B H41B 1.0000 .
N42B C44B 1.403(16) .
C43B O43B 1.199(15) .
C43B N45B 1.338(15) .
C44B O44B 1.212(15) .
C44B N47B 1.401(15) .
N45B C46B 1.434(16) .
N45B C48B 1.440(14) .
C46B N47B 1.432(16) .
C46B H42B 1.0000 .
N47B C49B 1.482(14) .
C48B N50B 1.414(14) .
C48B H44B 0.9900 .
C48B H43B 0.9900 .
C49B N52B 1.437(14) .
C49B H45B 0.9900 .
C49B H46B 0.9900 .
N50B C53B 1.354(15) .
N50B C51B 1.484(15) .
C51B N52B 1.384(16) .
C51B C56B 1.574(16) .
C51B H51B 1.0000 .
N52B C54B 1.398(16) .
C53B O53B 1.252(15) .
C53B N55B 1.322(16) .
C54B O54B 1.221(15) .
C54B N57B 1.341(15) .
N55B C58B 1.427(14) .
N55B C56B 1.474(15) .
C56B N57B 1.396(16) .
C56B H52B 1.0000 .
N57B C59B 1.449(15) .
C58B N60B 1.464(14) .
C58B H54B 0.9900 .
C58B H53B 0.9900 .
C59B N62B 1.418(13) .
C59B H55B 0.9900 .
C59B H56B 0.9900 .
N60B C63B 1.363(14) .
N60B C61B 1.463(15) .
C61B N62B 1.456(15) .
C61B C66B 1.555(15) .
C61B H61B 1.0000 .
N62B C64B 1.317(17) .
C63B O63B 1.213(15) .
C63B N65B 1.369(16) .
C64B O64B 1.237(16) .
C64B N67B 1.376(16) .
N65B C66B 1.463(16) .
N65B C68B 1.470(14) .
C66B N67B 1.469(16) .
C66B H62B 1.0000 .
N67B C69B 1.466(15) .
C68B N70B 1.462(14) .
C68B H64B 0.9900 .
C68B H63B 0.9900 .
C69B N72B 1.419(15) .
C69B H65B 0.9900 .
C69B H66B 0.9900 .
N70B C73B 1.326(15) .
N70B C71B 1.421(15) .
C71B N72B 1.501(14) .
C71B C76B 1.508(15) .
C71B H71B 1.0000 .
N72B C74B 1.377(16) .
C73B O73B 1.267(16) .
C73B N75B 1.313(16) .
C74B O74B 1.256(16) .
C74B N77B 1.315(15) .
N75B C78B 1.457(14) .
N75B C76B 1.467(15) .
C76B N77B 1.486(14) .
C76B H72B 1.0000 .
N77B C79B 1.452(15) .
C78B N80B 1.466(13) .
C78B H74B 0.9900 .
C78B H73B 0.9900 .
C79B N82B 1.444(16) .
C79B H76B 0.9900 .
C79B H75B 0.9900 .
N80B C83B 1.357(15) .
N80B C81B 1.489(15) .
C81B N82B 1.417(15) .
C81B C86B 1.514(15) .
C81B H81B 1.0000 .
N82B C84B 1.366(16) .
C83B O83B 1.214(14) .
C83B N85B 1.385(15) .
C84B O84B 1.222(15) .
C84B N87B 1.382(15) .
N85B C88B 1.447(14) .
N85B C86B 1.464(15) .
C86B N87B 1.404(15) .
C86B H82B 1.0000 .
N87B C89B 1.459(13) .
C88B H84B 0.9900 .
C88B H83B 0.9900 .
C89B H85B 0.9900 .
C89B H86B 0.9900 .
C1C C2C 1.520(19) .
C1C C7C 1.56(2) .
C1C C4C 1.575(19) .
C1C N1C 1.659(19) .
C2C C3C 1.609(18) .
C2C H1C 0.9900 .
C2C H2C 0.9900 .
C3C C9C 1.480(18) .
C3C C6C 1.482(17) .
C3C N2C 1.573(16) .
C4C C5C 1.52(2) .
C4C H4C 0.9900 .
C4C H3C 0.9900 .
C5C C10C 1.54(2) .
C5C C6C 1.57(2) .
C5C H5C 1.0000 .
C6C H6C 0.9900 .
C6C H7C 0.9900 .
C7C C8C 1.59(2) .
C7C H9C 0.9900 .
C7C H8C 0.9900 .
C8C C10C 1.466(19) .
C8C C9C 1.565(18) .
C8C H10C 1.0000 .
C9C H12C 0.9900 .
C9C H11C 0.9900 .
C10C H14C 0.9900 .
C10C H13C 0.9900 .
N1C C11C 1.503(18) .
N1C C12C 1.534(18) .
N1C C13C 1.614(19) .
C11C H15C 0.9800 .
C11C H17C 0.9800 .
C11C H16C 0.9800 .
C12C H20C 0.9800 .
C12C H19C 0.9800 .
C12C H18C 0.9800 .
C13C H21C 0.9800 .
C13C H23C 0.9800 .
C13C H22C 0.9800 .
N2C C23C 1.483(19) .
N2C C22C 1.502(19) .
N2C C21C 1.520(17) .
C21C H24C 0.9800 .
C21C H26C 0.9800 .
C21C H25C 0.9800 .
C22C H28C 0.9800 .
C22C H27C 0.9800 .
C22C H29C 0.9800 .
C23C H32C 0.9800 .
C23C H30C 0.9800 .
C23C H31C 0.9800 .
C1D C7D 1.521(17) .
C1D C2D 1.545(16) .
C1D N1D 1.558(17) .
C1D C4D 1.621(18) .
C2D C3D 1.523(18) .
C2D H1D 0.9900 .
C2D H2D 0.9900 .
C3D C9D 1.519(18) .
C3D C6D 1.550(19) .
C3D N2D 1.588(17) .
C4D C5D 1.54(2) .
C4D H11D 0.9900 .
C4D H12D 0.9900 .
C5D C10D 1.46(2) .
C5D C6D 1.520(19) .
C5D H10D 1.0000 .
C6D H9D 0.9900 .
C6D H8D 0.9900 .
C7D C8D 1.59(2) .
C7D H7D 0.9900 .
C7D H6D 0.9900 .
C8D C9D 1.522(19) .
C8D C10D 1.52(2) .
C8D H5D 1.0000 .
C9D H4D 0.9900 .
C9D H3D 0.9900 .
C10D H14D 0.9900 .
C10D H13D 0.9900 .
N1D C12D 1.529(17) .
N1D C13D 1.545(16) .
N1D C11D 1.565(15) .
C11D H25D 0.9800 .
C11D H24D 0.9800 .
C11D H26D 0.9800 .
C12D H28D 0.9800 .
C12D H27D 0.9800 .
C12D H29D 0.9800 .
C13D H31D 0.9800 .
C13D H32D 0.9800 .
C13D H30D 0.9800 .
N2D C23D 1.43(2) .
N2D C21D 1.47(2) .
N2D C22D 1.48(2) .
C21D H16D 0.9800 .
C21D H15D 0.9800 .
C21D H17D 0.9800 .
C22D H18D 0.9800 .
C22D H20D 0.9800 .
C22D H19D 0.9800 .
C23D H22D 0.9800 .
C23D H23D 0.9800 .
C23D H21D 0.9800 .
O1W O2W 2.736(18) .
O2W O30W 2.64(2) .
O2W O20W 2.771(17) 4_566
O3W O18W 2.823(15) .
O4W O25W 2.801(15) .
O5W O22W 2.715(19) .
O5W O23W 2.910(18) 2_664
O6W O28W 3.035(15) .
O7W O28W 2.869(14) .
O8W O22W 2.79(2) .
O9W O30W 2.58(2) .
O9W O18W 2.695(17) .
O10W O12W 2.699(16) .
O10W O15W 2.823(15) .
O10W O16W 2.959(14) .
O11W O14W 2.804(16) .
O11W O28W 2.835(15) .
O12W O34W 2.46(2) .
O13W O26W 2.85(2) 3_655
O13W O22W 2.86(2) 3_655
O13W O30W 2.89(2) 4_466
O15W O29W 2.734(16) 1_556
O17W O26W 2.77(2) .
O17W O27W 2.830(19) 4
O18W O27W 2.783(15) 3_655
O19W O28W 2.697(16) .
O20W O2W 2.771(17) 4_466
O21W O26W 2.81(2) 4_456
O21W O30W 2.86(2) 3_646
O22W O13W 2.864(19) 3_645
O23W O33W 2.736(16) 2_664
O23W O5W 2.910(18) 2_665
O25W O29W 2.857(18) .
O26W O21W 2.81(2) 4_556
O26W O13W 2.85(2) 3_645
O27W O18W 2.783(15) 3_645
O27W O17W 2.830(19) 4_455
O29W O15W 2.734(16) 1_554
O29W O31W 2.79(2) .
O30W O21W 2.86(2) 3_656
O30W O13W 2.89(2) 4_566
O32W O34W 2.78(3) .
O33W O23W 2.736(16) 2_665

loop_
_geom_torsion_atom_site_label_1
_geom_torsion_atom_site_label_2
_geom_torsion_atom_site_label_3
_geom_torsion_atom_site_label_4
_geom_torsion
_geom_torsion_site_symmetry_1
_geom_torsion_site_symmetry_4
C13A N10A C11A N12A -106.8(11) . .
C88A N10A C11A N12A 77.1(13) . .
C13A N10A C11A C16A 5.5(12) . .
C88A N10A C11A C16A -170.6(9) . .
N10A C11A N12A C14A 123.3(10) . .
C16A C11A N12A C14A 12.1(12) . .
N10A C11A N12A C89A -82.6(13) . .
C16A C11A N12A C89A 166.1(9) . .
C11A N10A C13A O13A -177.5(11) . .
C88A N10A C13A O13A -1.3(18) . .
C11A N10A C13A N15A 1.5(13) . .
C88A N10A C13A N15A 177.7(9) . .
C89A N12A C14A O14A 18.3(17) . .
C11A N12A C14A O14A 172.5(11) . .
C89A N12A C14A N17A -163.8(9) . .
C11A N12A C14A N17A -9.5(12) . .
O13A C13A N15A C16A 170.3(11) . .
N10A C13A N15A C16A -8.7(13) . .
O13A C13A N15A C18A 25.6(17) . .
N10A C13A N15A C18A -153.3(10) . .
C13A N15A C16A N17A 120.5(10) . .
C18A N15A C16A N17A -94.3(11) . .
C13A N15A C16A C11A 11.5(12) . .
C18A N15A C16A C11A 156.8(9) . .
N10A C11A C16A N15A -9.7(11) . .
N12A C11A C16A N15A 109.8(10) . .
N10A C11A C16A N17A -128.7(9) . .
N12A C11A C16A N17A -9.3(11) . .
O14A C14A N17A C16A -179.1(11) . .
N12A C14A N17A C16A 3.0(13) . .
O14A C14A N17A C19A -3.5(19) . .
N12A C14A N17A C19A 178.6(9) . .
N15A C16A N17A C14A -105.6(11) . .
C11A C16A N17A C14A 4.4(12) . .
N15A C16A N17A C19A 78.6(12) . .
C11A C16A N17A C19A -171.4(9) . .
C13A N15A C18A N20A -125.8(11) . .
C16A N15A C18A N20A 91.7(11) . .
C14A N17A C19A N22A 106.3(13) . .
C16A N17A C19A N22A -78.3(13) . .
N15A C18A N20A C23A 112.4(12) . .
N15A C18A N20A C21A -82.1(13) . .
C23A N20A C21A N22A -111.1(11) . .
C18A N20A C21A N22A 82.2(12) . .
C23A N20A C21A C26A 0.7(13) . .
C18A N20A C21A C26A -166.0(9) . .
N17A C19A N22A C24A -122.4(11) . .
N17A C19A N22A C21A 93.2(12) . .
N20A C21A N22A C24A 120.9(10) . .
C26A C21A N22A C24A 10.4(12) . .
N20A C21A N22A C19A -92.7(11) . .
C26A C21A N22A C19A 156.8(9) . .
C21A N20A C23A O23A -179.1(12) . .
C18A N20A C23A O23A -12(2) . .
C21A N20A C23A N25A 6.5(14) . .
C18A N20A C23A N25A 173.2(10) . .
C19A N22A C24A O24A 23.7(18) . .
C21A N22A C24A O24A 170.3(12) . .
C19A N22A C24A N27A -155.9(9) . .
C21A N22A C24A N27A -9.3(13) . .
O23A C23A N25A C28A 27.9(19) . .
N20A C23A N25A C28A -157.6(10) . .
O23A C23A N25A C26A 174.1(12) . .
N20A C23A N25A C26A -11.4(13) . .
C23A N25A C26A N27A 121.2(10) . .
C28A N25A C26A N27A -92.1(12) . .
C23A N25A C26A C21A 11.5(12) . .
C28A N25A C26A C21A 158.2(10) . .
N20A C21A C26A N25A -7.0(11) . .
N22A C21A C26A N25A 110.1(9) . .
N20A C21A C26A N27A -124.0(9) . .
N22A C21A C26A N27A -7.0(10) . .
O24A C24A N27A C29A -13.2(18) . .
N22A C24A N27A C29A 166.4(10) . .
O24A C24A N27A C26A -175.4(11) . .
N22A C24A N27A C26A 4.2(12) . .
N25A C26A N27A C24A -108.6(10) . .
C21A C26A N27A C24A 2.0(11) . .
N25A C26A N27A C29A 88.3(12) . .
C21A C26A N27A C29A -161.1(10) . .
C23A N25A C28A N30A -130.3(12) . .
C26A N25A C28A N30A 86.3(12) . .
C24A N27A C29A N32A 119.2(12) . .
C26A N27A C29A N32A -80.0(13) . .
N25A C28A N30A C33A 129.5(12) . .
N25A C28A N30A C31A -82.9(13) . .
C33A N30A C31A N32A -121.0(11) . .
C28A N30A C31A N32A 88.2(13) . .
C33A N30A C31A C36A -10.4(13) . .
C28A N30A C31A C36A -161.2(10) . .
N27A C29A N32A C34A -120.7(13) . .
N27A C29A N32A C31A 84.3(13) . .
N30A C31A N32A C34A 111.3(11) . .
C36A C31A N32A C34A 0.6(12) . .
N30A C31A N32A C29A -90.4(12) . .
C36A C31A N32A C29A 158.9(10) . .
C28A N30A C33A O33A -19(2) . .
C31A N30A C33A O33A -169.5(12) . .
C28A N30A C33A N35A 163.1(10) . .
C31A N30A C33A N35A 13.0(14) . .
C29A N32A C34A O34A 13.2(19) . .
C31A N32A C34A O34A 170.9(11) . .
C29A N32A C34A N37A -162.8(10) . .
C31A N32A C34A N37A -5.1(14) . .
O33A C33A N35A C38A 6(2) . .
N30A C33A N35A C38A -176.8(10) . .
O33A C33A N35A C36A 172.2(12) . .
N30A C33A N35A C36A -10.3(14) . .
C33A N35A C36A N37A 114.1(11) . .
C38A N35A C36A N37A -78.9(14) . .
C33A N35A C36A C31A 3.3(13) . .
C38A N35A C36A C31A 170.4(10) . .
N32A C31A C36A N37A 3.4(11) . .
N30A C31A C36A N37A -113.5(10) . .
N32A C31A C36A N35A 120.9(10) . .
N30A C31A C36A N35A 3.9(12) . .
O34A C34A N37A C36A -168.3(12) . .
N32A C34A N37A C36A 7.6(14) . .
O34A C34A N37A C39A -14.9(19) . .
N32A C34A N37A C39A 161.0(10) . .
N35A C36A N37A C34A -117.2(11) . .
C31A C36A N37A C34A -6.6(13) . .
N35A C36A N37A C39A 87.8(12) . .
C31A C36A N37A C39A -161.6(9) . .
C33A N35A C38A N40A -111.2(13) . .
C36A N35A C38A N40A 83.6(13) . .
C34A N37A C39A N42A 115.0(13) . .
C36A N37A C39A N42A -93.8(12) . .
N35A C38A N40A C43A 114.6(12) . .
N35A C38A N40A C41A -94.0(12) . .
C43A N40A C41A N42A -119.7(10) . .
C38A N40A C41A N42A 85.9(12) . .
C43A N40A C41A C46A -9.7(12) . .
C38A N40A C41A C46A -164.1(9) . .
N37A C39A N42A C44A -99.3(14) . .
N37A C39A N42A C41A 81.5(14) . .
N40A C41A N42A C44A 106.4(10) . .
C46A C41A N42A C44A -3.2(13) . .
N40A C41A N42A C39A -74.4(13) . .
C46A C41A N42A C39A 176.0(10) . .
C38A N40A C43A O43A -20(2) . .
C41A N40A C43A O43A -174.3(12) . .
C38A N40A C43A N45A 162.4(10) . .
C41A N40A C43A N45A 8.5(14) . .
C39A N42A C44A O44A 3.6(19) . .
C41A N42A C44A O44A -177.2(11) . .
C39A N42A C44A N47A 178.9(10) . .
C41A N42A C44A N47A -1.9(13) . .
O43A C43A N45A C48A 7(2) . .
N40A C43A N45A C48A -175.8(11) . .
O43A C43A N45A C46A 179.3(11) . .
N40A C43A N45A C46A -3.3(15) . .
C43A N45A C46A N47A 108.2(11) . .
C48A N45A C46A N47A -78.9(12) . .
C43A N45A C46A C41A -2.9(13) . .
C48A N45A C46A C41A 170.0(10) . .
N42A C41A C46A N47A 6.7(11) . .
N40A C41A C46A N47A -110.7(9) . .
N42A C41A C46A N45A 124.5(9) . .
N40A C41A C46A N45A 7.1(11) . .
O44A C44A N47A C46A -178.0(11) . .
N42A C44A N47A C46A 6.9(13) . .
O44A C44A N47A C49A -23.8(18) . .
N42A C44A N47A C49A 161.1(9) . .
N45A C46A N47A C44A -120.0(10) . .
C41A C46A N47A C44A -8.6(12) . .
N45A C46A N47A C49A 87.9(12) . .
C41A C46A N47A C49A -160.8(10) . .
C43A N45A C48A N50A -105.4(14) . .
C46A N45A C48A N50A 82.9(14) . .
C44A N47A C49A N52A 120.1(11) . .
C46A N47A C49A N52A -88.7(12) . .
N45A C48A N50A C53A 122.7(12) . .
N45A C48A N50A C51A -89.2(13) . .
C53A N50A C51A N52A -123.6(10) . .
C48A N50A C51A N52A 85.0(12) . .
C53A N50A C51A C56A -10.6(11) . .
C48A N50A C51A C56A -162.1(9) . .
N47A C49A N52A C54A -111.3(12) . .
N47A C49A N52A C51A 78.6(12) . .
N50A C51A N52A C54A 110.4(11) . .
C56A C51A N52A C54A -1.9(12) . .
N50A C51A N52A C49A -78.6(12) . .
C56A C51A N52A C49A 169.1(9) . .
C51A N50A C53A O53A -174.2(10) . .
C48A N50A C53A O53A -23.1(17) . .
C51A N50A C53A N55A 10.9(13) . .
C48A N50A C53A N55A 162.0(10) . .
C49A N52A C54A O54A 8.6(18) . .
C51A N52A C54A O54A 179.7(11) . .
C49A N52A C54A N57A -176.4(9) . .
C51A N52A C54A N57A -5.3(13) . .
O53A C53A N55A C56A 179.0(11) . .
N50A C53A N55A C56A -6.3(13) . .
O53A C53A N55A C58A 8.6(18) . .
N50A C53A N55A C58A -176.7(9) . .
C53A N55A C56A N57A 108.5(11) . .
C58A N55A C56A N57A -81.3(12) . .
C53A N55A C56A C51A -0.5(12) . .
C58A N55A C56A C51A 169.7(9) . .
N50A C51A C56A N55A 6.6(11) . .
N52A C51A C56A N55A 126.8(9) . .
N50A C51A C56A N57A -112.9(9) . .
N52A C51A C56A N57A 7.3(10) . .
O54A C54A N57A C59A -23.0(17) . .
N52A C54A N57A C59A 161.8(10) . .
O54A C54A N57A C56A -174.2(11) . .
N52A C54A N57A C56A 10.6(12) . .
N55A C56A N57A C54A -120.7(10) . .
C51A C56A N57A C54A -11.0(11) . .
N55A C56A N57A C59A 86.2(13) . .
C51A C56A N57A C59A -164.1(9) . .
C53A N55A C58A N60A -113.6(12) . .
C56A N55A C58A N60A 76.9(13) . .
C54A N57A C59A N62A 121.3(12) . .
C56A N57A C59A N62A -89.3(12) . .
N55A C58A N60A C63A 110.5(11) . .
N55A C58A N60A C61A -82.1(12) . .
C63A N60A C61A N62A -108.2(11) . .
C58A N60A C61A N62A 83.6(12) . .
C63A N60A C61A C66A 3.6(12) . .
C58A N60A C61A C66A -164.7(9) . .
N57A C59A N62A C64A -113.6(13) . .
N57A C59A N62A C61A 82.7(14) . .
N60A C61A N62A C64A 118.4(11) . .
C66A C61A N62A C64A 7.3(12) . .
N60A C61A N62A C59A -75.7(13) . .
C66A C61A N62A C59A 173.2(10) . .
C61A N60A C63A O63A -177.4(10) . .
C58A N60A C63A O63A -8.4(17) . .
C61A N60A C63A N65A 2.2(13) . .
C58A N60A C63A N65A 171.2(9) . .
C59A N62A C64A O64A 7(2) . .
C61A N62A C64A O64A 171.8(11) . .
C59A N62A C64A N67A -169.9(10) . .
C61A N62A C64A N67A -5.0(14) . .
O63A C63A N65A C66A 171.6(11) . .
N60A C63A N65A C66A -8.0(13) . .
O63A C63A N65A C68A 16.3(18) . .
N60A C63A N65A C68A -163.3(10) . .
C63A N65A C66A N67A 121.3(11) . .
C68A N65A C66A N67A -83.9(13) . .
C63A N65A C66A C61A 9.8(13) . .
C68A N65A C66A C61A 164.6(10) . .
N60A C61A C66A N65A -7.7(11) . .
N62A C61A C66A N65A 113.4(10) . .
N60A C61A C66A N67A -127.7(9) . .
N62A C61A C66A N67A -6.6(11) . .
O64A C64A N67A C69A -16.5(19) . .
N62A C64A N67A C69A 160.2(10) . .
O64A C64A N67A C66A -176.6(12) . .
N62A C64A N67A C66A 0.2(14) . .
N65A C66A N67A C64A -107.7(11) . .
C61A C66A N67A C64A 4.2(12) . .
N65A C66A N67A C69A 91.8(13) . .
C61A C66A N67A C69A -156.2(9) . .
C63A N65A C68A N70A -131.5(11) . .
C66A N65A C68A N70A 75.5(14) . .
C64A N67A C69A N72A 118.4(12) . .
C66A N67A C69A N72A -83.1(12) . .
N65A C68A N70A C73A 128.6(12) . .
N65A C68A N70A C71A -84.0(13) . .
C73A N70A C71A N72A -115.0(12) . .
C68A N70A C71A N72A 96.8(12) . .
C73A N70A C71A C76A -8.4(14) . .
C68A N70A C71A C76A -156.6(10) . .
N70A C71A N72A C74A 113.0(11) . .
C76A C71A N72A C74A 5.0(12) . .
N70A C71A N72A C69A -88.3(12) . .
C76A C71A N72A C69A 163.6(9) . .
N67A C69A N72A C74A -125.8(11) . .
N67A C69A N72A C71A 77.8(12) . .
C71A N70A C73A O73A -175.2(13) . .
C68A N70A C73A O73A -26.3(19) . .
C71A N70A C73A N75A 10.2(15) . .
C68A N70A C73A N75A 159.1(10) . .
C71A N72A C74A O74A 178.4(11) . .
C69A N72A C74A O74A 20.8(17) . .
C71A N72A C74A N77A -9.9(14) . .
C69A N72A C74A N77A -167.5(9) . .
O73A C73A N75A C78A 24(2) . .
N70A C73A N75A C78A -161.7(11) . .
O73A C73A N75A C76A 178.0(13) . .
N70A C73A N75A C76A -7.3(14) . .
C73A N75A C76A N77A 111.4(11) . .
C78A N75A C76A N77A -92.3(12) . .
C73A N75A C76A C71A 2.2(12) . .
C78A N75A C76A C71A 158.5(10) . .
N72A C71A C76A N77A 1.1(11) . .
N70A C71A C76A N77A -115.1(10) . .
N72A C71A C76A N75A 119.6(10) . .
N70A C71A C76A N75A 3.4(11) . .
O74A C74A N77A C76A -177.5(11) . .
N72A C74A N77A C76A 10.8(14) . .
O74A C74A N77A C79A -13.5(18) . .
N72A C74A N77A C79A 174.9(9) . .
N75A C76A N77A C74A -116.8(11) . .
C71A C76A N77A C74A -7.2(13) . .
N75A C76A N77A C79A 78.9(13) . .
C71A C76A N77A C79A -171.5(9) . .
C73A N75A C78A N80A -113.5(13) . .
C76A N75A C78A N80A 93.6(12) . .
C74A N77A C79A N82A 119.6(12) . .
C76A N77A C79A N82A -77.5(13) . .
N75A C78A N80A C83A 110.8(12) . .
N75A C78A N80A C81A -84.3(14) . .
C83A N80A C81A N82A -115.5(11) . .
C78A N80A C81A N82A 78.7(14) . .
C83A N80A C81A C86A -2.7(13) . .
C78A N80A C81A C86A -168.4(10) . .
N80A C81A N82A C84A 111.8(11) . .
C86A C81A N82A C84A -0.6(13) . .
N80A C81A N82A C79A -86.1(14) . .
C86A C81A N82A C79A 161.6(10) . .
N77A C79A N82A C84A -110.0(11) . .
N77A C79A N82A C81A 88.6(13) . .
C81A N80A C83A O83A -176.4(13) . .
C78A N80A C83A O83A -10(2) . .
C81A N80A C83A N85A 3.3(14) . .
C78A N80A C83A N85A 169.5(10) . .
C81A N82A C84A O84A 177.5(12) . .
C79A N82A C84A O84A 14.2(18) . .
C81A N82A C84A N87A -0.5(13) . .
C79A N82A C84A N87A -163.8(10) . .
O83A C83A N85A C86A 177.2(12) . .
N80A C83A N85A C86A -2.6(13) . .
O83A C83A N85A C88A 9.7(18) . .
N80A C83A N85A C88A -170.0(9) . .
C83A N85A C86A N87A 111.1(10) . .
C88A N85A C86A N87A -82.2(13) . .
C83A N85A C86A C81A 1.0(13) . .
C88A N85A C86A C81A 167.6(10) . .
N82A C81A C86A N87A 1.3(12) . .
N80A C81A C86A N87A -119.0(10) . .
N82A C81A C86A N85A 121.2(10) . .
N80A C81A C86A N85A 0.9(12) . .
O84A C84A N87A C86A -176.5(12) . .
N82A C84A N87A C86A 1.5(14) . .
O84A C84A N87A C89A -3.1(19) . .
N82A C84A N87A C89A 174.8(10) . .
N85A C86A N87A C84A -112.8(11) . .
C81A C86A N87A C84A -1.7(13) . .
N85A C86A N87A C89A 74.1(14) . .
C81A C86A N87A C89A -174.8(10) . .
C13A N10A C88A N85A 105.0(13) . .
C11A N10A C88A N85A -79.3(13) . .
C83A N85A C88A N10A -108.9(12) . .
C86A N85A C88A N10A 85.3(14) . .
C14A N12A C89A N87A -122.5(11) . .
C11A N12A C89A N87A 86.2(12) . .
C84A N87A C89A N12A 107.8(12) . .
C86A N87A C89A N12A -79.5(14) . .
C13B N10B C11B N12B -110.1(11) . .
C88B N10B C11B N12B 71.1(12) . .
C13B N10B C11B C16B 2.8(12) . .
C88B N10B C11B C16B -176.0(9) . .
N10B C11B N12B C14B 119.6(11) . .
C16B C11B N12B C14B 8.3(13) . .
N10B C11B N12B C89B -89.2(12) . .
C16B C11B N12B C89B 159.5(9) . .
C88B N10B C13B O13B -4.8(19) . .
C11B N10B C13B O13B 176.5(11) . .
C88B N10B C13B N15B -176.4(9) . .
C11B N10B C13B N15B 4.9(13) . .
C11B N12B C14B O14B 168.5(13) . .
C89B N12B C14B O14B 16.0(19) . .
C11B N12B C14B N17B -6.1(13) . .
C89B N12B C14B N17B -158.6(9) . .
O13B C13B N15B C18B 25.5(17) . .
N10B C13B N15B C18B -162.5(9) . .
O13B C13B N15B C16B 177.0(11) . .
N10B C13B N15B C16B -11.1(13) . .
C13B N15B C16B N17B 122.2(10) . .
C18B N15B C16B N17B -86.7(13) . .
C13B N15B C16B C11B 12.4(12) . .
C18B N15B C16B C11B 163.5(9) . .
N12B C11B C16B N17B -6.8(11) . .
N10B C11B C16B N17B -126.5(9) . .
N12B C11B C16B N15B 111.1(9) . .
N10B C11B C16B N15B -8.6(10) . .
O14B C14B N17B C19B 0.3(18) . .
N12B C14B N17B C19B 175.5(10) . .
O14B C14B N17B C16B -174.0(11) . .
N12B C14B N17B C16B 1.2(13) . .
N15B C16B N17B C14B -106.3(11) . .
C11B C16B N17B C14B 3.7(12) . .
N15B C16B N17B C19B 79.3(13) . .
C11B C16B N17B C19B -170.7(9) . .
C13B N15B C18B N20B -123.1(11) . .
C16B N15B C18B N20B 88.2(12) . .
C14B N17B C19B N22B 105.8(13) . .
C16B N17B C19B N22B -80.6(13) . .
N15B C18B N20B C23B 113.3(12) . .
N15B C18B N20B C21B -80.3(14) . .
C23B N20B C21B N22B -116.2(11) . .
C18B N20B C21B N22B 76.3(13) . .
C23B N20B C21B C26B -1.7(13) . .
C18B N20B C21B C26B -169.2(10) . .
N20B C21B N22B C24B 114.9(10) . .
C26B C21B N22B C24B 0.6(12) . .
N20B C21B N22B C19B -82.9(12) . .
C26B C21B N22B C19B 162.8(9) . .
N17B C19B N22B C24B -113.4(12) . .
N17B C19B N22B C21B 86.2(13) . .
C21B N20B C23B O23B -176.1(11) . .
C18B N20B C23B O23B -8.3(19) . .
C21B N20B C23B N25B 2.9(14) . .
C18B N20B C23B N25B 170.8(10) . .
C21B N22B C24B O24B 172.1(12) . .
C19B N22B C24B O24B 9.6(19) . .
C21B N22B C24B N27B -4.7(13) . .
C19B N22B C24B N27B -167.2(10) . .
O23B C23B N25B C28B 13.5(19) . .
N20B C23B N25B C28B -165.5(11) . .
O23B C23B N25B C26B 176.1(11) . .
N20B C23B N25B C26B -3.0(13) . .
C23B N25B C26B N27B 112.7(10) . .
C28B N25B C26B N27B -84.2(13) . .
C23B N25B C26B C21B 1.9(12) . .
C28B N25B C26B C21B 165.0(11) . .
N22B C21B C26B N27B 3.7(11) . .
N20B C21B C26B N27B -117.3(10) . .
N22B C21B C26B N25B 120.9(9) . .
N20B C21B C26B N25B -0.1(11) . .
O24B C24B N27B C26B -169.2(13) . .
N22B C24B N27B C26B 7.5(14) . .
O24B C24B N27B C29B -14(2) . .
N22B C24B N27B C29B 162.5(10) . .
N25B C26B N27B C24B -117.7(11) . .
C21B C26B N27B C24B -6.9(13) . .
N25B C26B N27B C29B 88.7(13) . .
C21B C26B N27B C29B -160.5(10) . .
C23B N25B C28B N30B -117.1(12) . .
C26B N25B C28B N30B 82.1(13) . .
C24B N27B C29B N32B 122.2(12) . .
C26B N27B C29B N32B -85.5(14) . .
N25B C28B N30B C33B 119.6(13) . .
N25B C28B N30B C31B -86.5(13) . .
C33B N30B C31B N32B -111.6(12) . .
C28B N30B C31B N32B 91.8(12) . .
C33B N30B C31B C36B -5.6(14) . .
C28B N30B C31B C36B -162.2(10) . .
N27B C29B N32B C34B -122.6(13) . .
N27B C29B N32B C31B 77.2(13) . .
N30B C31B N32B C34B 112.0(11) . .
C36B C31B N32B C34B 2.5(12) . .
N30B C31B N32B C29B -86.4(12) . .
C36B C31B N32B C29B 164.2(9) . .
C31B N30B C33B O33B -173.6(13) . .
C28B N30B C33B O33B -18(2) . .
C31B N30B C33B N35B 5.7(15) . .
C28B N30B C33B N35B 161.0(10) . .
C29B N32B C34B O34B 19(2) . .
C31B N32B C34B O34B 179.8(12) . .
C29B N32B C34B N37B -165.1(10) . .
C31B N32B C34B N37B -4.4(14) . .
O33B C33B N35B C36B 176.1(12) . .
N30B C33B N35B C36B -3.2(15) . .
O33B C33B N35B C38B 15.5(19) . .
N30B C33B N35B C38B -163.8(11) . .
C33B N35B C36B N37B 112.1(12) . .
C38B N35B C36B N37B -86.5(13) . .
C33B N35B C36B C31B -0.3(13) . .
C38B N35B C36B C31B 161.2(10) . .
N30B C31B C36B N37B -117.0(10) . .
N32B C31B C36B N37B 0.3(11) . .
N30B C31B C36B N35B 3.2(12) . .
N32B C31B C36B N35B 120.5(9) . .
O34B C34B N37B C36B -179.5(12) . .
N32B C34B N37B C36B 4.5(14) . .
O34B C34B N37B C39B -16.0(19) . .
N32B C34B N37B C39B 168.1(10) . .
N35B C36B N37B C34B -112.0(11) . .
C31B C36B N37B C34B -2.9(13) . .
N35B C36B N37B C39B 84.6(13) . .
C31B C36B N37B C39B -166.3(9) . .
C33B N35B C38B N40B -114.6(13) . .
C36B N35B C38B N40B 86.2(13) . .
C34B N37B C39B N42B 118.0(12) . .
C36B N37B C39B N42B -79.9(13) . .
N35B C38B N40B C43B 112.7(13) . .
N35B C38B N40B C41B -81.9(13) . .
C43B N40B C41B N42B -111.4(11) . .
C38B N40B C41B N42B 81.7(13) . .
C43B N40B C41B C46B 0.1(12) . .
C38B N40B C41B C46B -166.9(10) . .
N40B C41B N42B C44B 119.0(11) . .
C46B C41B N42B C44B 12.9(14) . .
N40B C41B N42B C39B -91.7(13) . .
C46B C41B N42B C39B 162.2(10) . .
N37B C39B N42B C41B 90.5(14) . .
N37B C39B N42B C44B -122.0(12) . .
C38B N40B C43B O43B -8.7(19) . .
C41B N40B C43B O43B -175.1(12) . .
C38B N40B C43B N45B 168.2(10) . .
C41B N40B C43B N45B 1.7(14) . .
C41B N42B C44B O44B 172.7(14) . .
C39B N42B C44B O44B 22(2) . .
C41B N42B C44B N47B -14.3(14) . .
C39B N42B C44B N47B -165.4(10) . .
O43B C43B N45B C46B 173.6(13) . .
N40B C43B N45B C46B -3.1(15) . .
O43B C43B N45B C48B 7(2) . .
N40B C43B N45B C48B -169.4(10) . .
C43B N45B C46B N47B 111.6(12) . .
C48B N45B C46B N47B -81.2(14) . .
C43B N45B C46B C41B 3.0(14) . .
C48B N45B C46B C41B 170.2(10) . .
N42B C41B C46B N47B -6.2(13) . .
N40B C41B C46B N47B -121.3(9) . .
N42B C41B C46B N45B 113.4(11) . .
N40B C41B C46B N45B -1.7(11) . .
O44B C44B N47B C46B -176.8(13) . .
N42B C44B N47B C46B 10.0(15) . .
O44B C44B N47B C49B -20.0(19) . .
N42B C44B N47B C49B 166.8(10) . .
N45B C46B N47B C44B -114.4(12) . .
C41B C46B N47B C44B -2.4(14) . .
N45B C46B N47B C49B 90.0(13) . .
C41B C46B N47B C49B -157.9(10) . .
C43B N45B C48B N50B -113.8(14) . .
C46B N45B C48B N50B 80.6(14) . .
C44B N47B C49B N52B 122.5(12) . .
C46B N47B C49B N52B -82.7(13) . .
N45B C48B N50B C53B 118.1(12) . .
N45B C48B N50B C51B -88.5(13) . .
C53B N50B C51B N52B -118.1(11) . .
C48B N50B C51B N52B 85.4(14) . .
C53B N50B C51B C56B -6.6(12) . .
C48B N50B C51B C56B -163.1(10) . .
N50B C51B N52B C54B 111.2(11) . .
C56B C51B N52B C54B -0.3(13) . .
N50B C51B N52B C49B -80.2(14) . .
C56B C51B N52B C49B 168.3(10) . .
N47B C49B N52B C51B 77.9(14) . .
N47B C49B N52B C54B -114.6(12) . .
C48B N50B C53B O53B -21.7(17) . .
C51B N50B C53B O53B -177.8(11) . .
C48B N50B C53B N55B 164.1(10) . .
C51B N50B C53B N55B 8.0(13) . .
C51B N52B C54B O54B 174.8(12) . .
C49B N52B C54B O54B 5.4(19) . .
C51B N52B C54B N57B -2.3(14) . .
C49B N52B C54B N57B -171.7(9) . .
O53B C53B N55B C58B 11(2) . .
N50B C53B N55B C58B -175.0(10) . .
O53B C53B N55B C56B -180.0(11) . .
N50B C53B N55B C56B -5.9(14) . .
C53B N55B C56B N57B 112.4(12) . .
C58B N55B C56B N57B -77.8(13) . .
C53B N55B C56B C51B 1.4(13) . .
C58B N55B C56B C51B 171.2(9) . .
N52B C51B C56B N57B 2.6(12) . .
N50B C51B C56B N57B -116.1(10) . .
N52B C51B C56B N55B 121.7(10) . .
N50B C51B C56B N55B 3.0(11) . .
O54B C54B N57B C56B -172.7(13) . .
N52B C54B N57B C56B 4.2(14) . .
O54B C54B N57B C59B -13(2) . .
N52B C54B N57B C59B 164.2(10) . .
N55B C56B N57B C54B -113.7(11) . .
C51B C56B N57B C54B -4.2(13) . .
N55B C56B N57B C59B 86.5(13) . .
C51B C56B N57B C59B -164.1(10) . .
C53B N55B C58B N60B -108.4(13) . .
C56B N55B C58B N60B 83.1(13) . .
C54B N57B C59B N62B 109.2(13) . .
C56B N57B C59B N62B -92.9(13) . .
N55B C58B N60B C63B 115.6(12) . .
N55B C58B N60B C61B -91.0(13) . .
C63B N60B C61B N62B -122.5(11) . .
C58B N60B C61B N62B 82.7(13) . .
C63B N60B C61B C66B -12.0(13) . .
C58B N60B C61B C66B -166.9(10) . .
N57B C59B N62B C64B -95.5(16) . .
N57B C59B N62B C61B 83.6(15) . .
N60B C61B N62B C64B 102.4(13) . .
C66B C61B N62B C64B -7.5(15) . .
N60B C61B N62B C59B -76.8(13) . .
C66B C61B N62B C59B 173.2(11) . .
C61B N60B C63B O63B -172.0(13) . .
C58B N60B C63B O63B -16(2) . .
C61B N60B C63B N65B 8.2(14) . .
C58B N60B C63B N65B 163.7(10) . .
C59B N62B C64B O64B 4(2) . .
C61B N62B C64B O64B -175.3(14) . .
C59B N62B C64B N67B -179.9(11) . .
C61B N62B C64B N67B 0.9(16) . .
O63B C63B N65B C66B -180.0(12) . .
N60B C63B N65B C66B -0.1(14) . .
O63B C63B N65B C68B 7.6(19) . .
N60B C63B N65B C68B -172.5(10) . .
C63B N65B C66B N67B 102.8(12) . .
C68B N65B C66B N67B -84.7(14) . .
C63B N65B C66B C61B -7.0(13) . .
C68B N65B C66B C61B 165.5(10) . .
N62B C61B C66B N65B 129.3(10) . .
N60B C61B C66B N65B 10.7(12) . .
N62B C61B C66B N67B 10.6(12) . .
N60B C61B C66B N67B -108.1(10) . .
O64B C64B N67B C69B -28(2) . .
N62B C64B N67B C69B 156.1(11) . .
O64B C64B N67B C66B -176.9(14) . .
N62B C64B N67B C66B 6.9(16) . .
N65B C66B N67B C64B -121.0(12) . .
C61B C66B N67B C64B -10.9(14) . .
N65B C66B N67B C69B 89.5(14) . .
C61B C66B N67B C69B -160.5(11) . .
C63B N65B C68B N70B -110.3(13) . .
C66B N65B C68B N70B 78.0(14) . .
C64B N67B C69B N72B 127.9(13) . .
C66B N67B C69B N72B -85.8(14) . .
N65B C68B N70B C73B 124.5(13) . .
N65B C68B N70B C71B -83.8(13) . .
C73B N70B C71B N72B -111.8(11) . .
C68B N70B C71B N72B 92.6(12) . .
C73B N70B C71B C76B -1.9(13) . .
C68B N70B C71B C76B -157.5(9) . .
N67B C69B N72B C74B -129.0(12) . .
N67B C69B N72B C71B 83.0(13) . .
N70B C71B N72B C74B 118.6(11) . .
C76B C71B N72B C74B 6.2(13) . .
N70B C71B N72B C69B -90.2(13) . .
C76B C71B N72B C69B 157.4(10) . .
C71B N70B C73B O73B -169.9(11) . .
C68B N70B C73B O73B -15.7(19) . .
C71B N70B C73B N75B 6.5(14) . .
C68B N70B C73B N75B 160.7(10) . .
C69B N72B C74B O74B 22(2) . .
C71B N72B C74B O74B 172.2(13) . .
C69B N72B C74B N77B -161.0(11) . .
C71B N72B C74B N77B -10.6(14) . .
O73B C73B N75B C78B 16.8(19) . .
N70B C73B N75B C78B -159.6(10) . .
O73B C73B N75B C76B 168.0(11) . .
N70B C73B N75B C76B -8.4(14) . .
C73B N75B C76B N77B 118.4(10) . .
C78B N75B C76B N77B -89.7(12) . .
C73B N75B C76B C71B 6.5(12) . .
C78B N75B C76B C71B 158.4(9) . .
N70B C71B C76B N75B -2.7(11) . .
N72B C71B C76B N75B 115.6(9) . .
N70B C71B C76B N77B -118.5(10) . .
N72B C71B C76B N77B -0.2(12) . .
O74B C74B N77B C79B -21(2) . .
N72B C74B N77B C79B 162.2(10) . .
O74B C74B N77B C76B -172.6(13) . .
N72B C74B N77B C76B 10.4(14) . .
N75B C76B N77B C74B -115.9(11) . .
C71B C76B N77B C74B -6.2(13) . .
N75B C76B N77B C79B 91.9(13) . .
C71B C76B N77B C79B -158.3(10) . .
C73B N75B C78B N80B -129.2(12) . .
C76B N75B C78B N80B 82.6(13) . .
C74B N77B C79B N82B 125.6(12) . .
C76B N77B C79B N82B -85.2(13) . .
N75B C78B N80B C83B 109.7(13) . .
N75B C78B N80B C81B -81.0(13) . .
C83B N80B C81B N82B -105.4(11) . .
C78B N80B C81B N82B 84.6(13) . .
C83B N80B C81B C86B 3.9(13) . .
C78B N80B C81B C86B -166.0(10) . .
N80B C81B N82B C84B 120.5(11) . .
C86B C81B N82B C84B 12.2(14) . .
N80B C81B N82B C79B -89.1(14) . .
C86B C81B N82B C79B 162.6(12) . .
N77B C79B N82B C84B -124.7(12) . .
N77B C79B N82B C81B 86.9(14) . .
C78B N80B C83B O83B -3.9(19) . .
C81B N80B C83B O83B -174.1(12) . .
C78B N80B C83B N85B 168.1(10) . .
C81B N80B C83B N85B -2.1(14) . .
C81B N82B C84B O84B 171.4(14) . .
C79B N82B C84B O84B 19(2) . .
C81B N82B C84B N87B -10.0(15) . .
C79B N82B C84B N87B -162.3(11) . .
O83B C83B N85B C88B 12.4(19) . .
N80B C83B N85B C88B -159.4(10) . .
O83B C83B N85B C86B 171.0(12) . .
N80B C83B N85B C86B -0.8(14) . .
C83B N85B C86B N87B 119.1(11) . .
C88B N85B C86B N87B -83.2(13) . .
C83B N85B C86B C81B 3.2(13) . .
C88B N85B C86B C81B 160.9(10) . .
N82B C81B C86B N87B -10.0(13) . .
N80B C81B C86B N87B -125.7(10) . .
N82B C81B C86B N85B 111.7(10) . .
N80B C81B C86B N85B -4.0(11) . .
O84B C84B N87B C86B -178.4(13) . .
N82B C84B N87B C86B 2.9(15) . .
O84B C84B N87B C89B 0(2) . .
N82B C84B N87B C89B -178.8(10) . .
N85B C86B N87B C84B -110.7(12) . .
C81B C86B N87B C84B 4.7(14) . .
N85B C86B N87B C89B 71.0(15) . .
C81B C86B N87B C89B -173.6(10) . .
C83B N85B C88B N10B -111.7(12) . .
C86B N85B C88B N10B 92.3(13) . .
C13B N10B C88B N85B 104.5(13) . .
C11B N10B C88B N85B -76.9(13) . .
C14B N12B C89B N87B -116.4(11) . .
C11B N12B C89B N87B 94.0(12) . .
C84B N87B C89B N12B 103.6(13) . .
C86B N87B C89B N12B -78.4(15) . .
C7C C1C C2C C3C -57.1(14) . .
C4C C1C C2C C3C 65.3(14) . .
N1C C1C C2C C3C -178.9(10) . .
C1C C2C C3C C9C 56.5(13) . .
C1C C2C C3C C6C -69.0(13) . .
C1C C2C C3C N2C 176.9(10) . .
C2C C1C C4C C5C -58.9(16) . .
C7C C1C C4C C5C 65.1(17) . .
N1C C1C C4C C5C -173.3(12) . .
C1C C4C C5C C10C -61.9(15) . .
C1C C4C C5C C6C 54.3(18) . .
C9C C3C C6C C5C -62.7(16) . .
N2C C3C C6C C5C 175.2(11) . .
C2C C3C C6C C5C 61.4(15) . .
C4C C5C C6C C3C -57.2(18) . .
C10C C5C C6C C3C 56.5(16) . .
C2C C1C C7C C8C 62.8(15) . .
C4C C1C C7C C8C -58.0(16) . .
N1C C1C C7C C8C -178.1(11) . .
C1C C7C C8C C10C 55.5(15) . .
C1C C7C C8C C9C -62.8(15) . .
C6C C3C C9C C8C 59.4(15) . .
N2C C3C C9C C8C 179.4(10) . .
C2C C3C C9C C8C -62.7(14) . .
C10C C8C C9C C3C -51.4(17) . .
C7C C8C C9C C3C 65.7(15) . .
C9C C8C C10C C5C 52.5(19) . .
C7C C8C C10C C5C -63.0(17) . .
C4C C5C C10C C8C 65.3(17) . .
C6C C5C C10C C8C -55.3(18) . .
C2C C1C N1C C11C -42.5(14) . .
C7C C1C N1C C11C -165.7(12) . .
C4C C1C N1C C11C 73.0(14) . .
C2C C1C N1C C12C 77.1(13) . .
C7C C1C N1C C12C -46.1(15) . .
C4C C1C N1C C12C -167.4(12) . .
C2C C1C N1C C13C -165.9(12) . .
C7C C1C N1C C13C 70.9(16) . .
C4C C1C N1C C13C -50.5(15) . .
C9C C3C N2C C23C -72.7(14) . .
C6C C3C N2C C23C 51.4(15) . .
C2C C3C N2C C23C 166.3(11) . .
C9C C3C N2C C22C 164.3(12) . .
C6C C3C N2C C22C -71.5(15) . .
C2C C3C N2C C22C 43.3(14) . .
C9C C3C N2C C21C 43.7(15) . .
C6C C3C N2C C21C 167.8(13) . .
C2C C3C N2C C21C -77.3(13) . .
C7D C1D C2D C3D -60.8(14) . .
N1D C1D C2D C3D 179.1(10) . .
C4D C1D C2D C3D 60.0(13) . .
C1D C2D C3D C9D 62.7(14) . .
C1D C2D C3D C6D -61.9(14) . .
C1D C2D C3D N2D -177.4(10) . .
C7D C1D C4D C5D 58.5(15) . .
C2D C1D C4D C5D -57.9(14) . .
N1D C1D C4D C5D -178.5(11) . .
C1D C4D C5D C10D -62.2(15) . .
C1D C4D C5D C6D 61.5(17) . .
C10D C5D C6D C3D 61.0(16) . .
C4D C5D C6D C3D -62.8(17) . .
C9D C3D C6D C5D -64.1(15) . .
C2D C3D C6D C5D 60.6(15) . .
N2D C3D C6D C5D 177.0(11) . .
C2D C1D C7D C8D 62.8(14) . .
N1D C1D C7D C8D -177.0(11) . .
C4D C1D C7D C8D -55.2(15) . .
C1D C7D C8D C9D -70.4(16) . .
C1D C7D C8D C10D 57.8(15) . .
C2D C3D C9D C8D -62.6(15) . .
C6D C3D C9D C8D 61.2(16) . .
N2D C3D C9D C8D 178.4(13) . .
C10D C8D C9D C3D -60.4(17) . .
C7D C8D C9D C3D 66.3(16) . .
C6D C5D C10D C8D -59.0(18) . .
C4D C5D C10D C8D 66.2(16) . .
C9D C8D C10D C5D 61.6(18) . .
C7D C8D C10D C5D -63.8(17) . .
C7D C1D N1D C12D -44.0(14) . .
C2D C1D N1D C12D 73.0(13) . .
C4D C1D N1D C12D -168.1(11) . .
C7D C1D N1D C13D 76.2(14) . .
C2D C1D N1D C13D -166.8(11) . .
C4D C1D N1D C13D -47.8(14) . .
C7D C1D N1D C11D -162.5(10) . .
C2D C1D N1D C11D -45.5(13) . .
C4D C1D N1D C11D 73.4(12) . .
C9D C3D N2D C23D -47.5(17) . .
C2D C3D N2D C23D -169.0(13) . .
C6D C3D N2D C23D 73.0(16) . .
C9D C3D N2D C21D 68.3(15) . .
C2D C3D N2D C21D -53.3(15) . .
C6D C3D N2D C21D -171.2(13) . .
C9D C3D N2D C22D -173.3(14) . .
C2D C3D N2D C22D 65.2(16) . .
C6D C3D N2D C22D -52.8(16) . .
O15W O10W O12W O34W -28.9(10) . .
O16W O10W O12W O34W -170.7(8) . .
O12W O10W O15W O29W -9.2(10) . 1_556
O16W O10W O15W O29W 121.4(8) . 1_556
O30W O9W O18W O27W 43.7(8) . 3_655
O30W O9W O18W O3W 158.6(6) . .
O23W O5W O22W O8W -171.4(8) 2_664 .
O23W O5W O22W O13W -78.8(13) 2_664 3_645
O27W O17W O26W O21W -52.8(11) 4 4_556
O27W O17W O26W O13W 45.2(11) 4 3_645
O14W O11W O28W O19W 55.9(5) . .
O14W O11W O28W O7W 150.5(5) . .
O14W O11W O28W O6W -88.8(5) . .
O4W O25W O29W O15W -173.5(6) . 1_554
O4W O25W O29W O31W 53.2(5) . .
O18W O9W O30W O2W 158.0(6) . .
O18W O9W O30W O21W 45.5(8) . 3_656
O18W O9W O30W O13W -83.1(10) . 4_566
O1W O2W O30W O9W -107.7(8) . .
O20W O2W O30W O9W 51.6(9) 4_566 .
O1W O2W O30W O21W 15.0(8) . 3_656
O20W O2W O30W O21W 174.3(6) 4_566 3_656
O1W O2W O30W O13W 109.8(6) . 4_566
O20W O2W O30W O13W -90.8(6) 4_566 4_566
O10W O12W O34W O32W -118.8(12) . .
